data_1564147
loop_
_publ_author_name
'Shubin, Kirill'
'B\=erzi\,n\<s, Agris'
'Belyakov, Sergey'

_publ_section_title
;
 Crystal Structures of New Ivermectin Pseudopolymorphs
;
_journal_issue 2
_journal_name_full Crystals
_journal_page_first 172
_journal_paper_doi 10.3390/cryst11020172
_journal_volume 11
_journal_year 2021
_chemical_absolute_configuration rmad
_chemical_formula_moiety '1.6(C48 H74 O14), 0.4(C47 H72 O14), 0.5(C5 H8 O2)'
_chemical_formula_sum 'C98.1 H151.2 O29'
_chemical_formula_weight 1794.59
_space_group_IT_number 19
_space_group_name_Hall 'P 2ac 2ab'
_space_group_name_H-M_alt 'P 21 21 21'
_symmetry_cell_setting orthorhombic
_symmetry_space_group_name_H-M 'P 21 21 21'
_atom_sites_solution_hydrogens mixed
_atom_sites_solution_primary direct
_atom_sites_solution_secondary difmap
_audit_creation_method SHELXL
_cell_angle_alpha 90.00
_cell_angle_beta 90.00
_cell_angle_gamma 90.00
_cell_formula_units_Z 4
_cell_length_a 16.7127(2)
_cell_length_b 24.5777(2)
_cell_length_c 24.5908(2)
_cell_measurement_reflns_used 5147
_cell_measurement_temperature 160.0(1)
_cell_measurement_theta_max 75.0
_cell_measurement_theta_min 0.9
_cell_volume 10100.91(17)
_computing_structure_refinement 'SHELXL (Sheldrick, 2008)'
_diffrn_ambient_temperature 160.0(1)
_diffrn_measured_fraction_theta_full 0.99
_diffrn_measured_fraction_theta_max 0.99
_diffrn_measurement_device 'four-circle diffractometer'
_diffrn_measurement_device_type 'XtaLAB Synergy, Dualflex, HyPix'
_diffrn_measurement_method '\w scans'
_diffrn_radiation_monochromator mirror
_diffrn_radiation_type CuK\a
_diffrn_radiation_wavelength 1.54184
_diffrn_reflns_av_R_equivalents 0.0974
_diffrn_reflns_av_sigmaI/netI 0.0556
_diffrn_reflns_limit_h_max 20
_diffrn_reflns_limit_h_min -17
_diffrn_reflns_limit_k_max 31
_diffrn_reflns_limit_k_min -31
_diffrn_reflns_limit_l_max 31
_diffrn_reflns_limit_l_min -30
_diffrn_reflns_number 71647
_diffrn_reflns_theta_full 77.5
_diffrn_reflns_theta_max 77.47
_diffrn_reflns_theta_min 3.20
_diffrn_source 'micro-focus sealed X-ray tube'
_diffrn_source_type 'PhotonJet (Cu) X-ray Source'
_exptl_absorpt_coefficient_mu 0.702
_exptl_absorpt_correction_T_max 0.96157
_exptl_absorpt_correction_T_min 0.86812
_exptl_absorpt_correction_type multi-scan
_exptl_absorpt_process_details
;
CrysAlisPro 1.171.40.74a (Rigaku Oxford Diffraction, 2020)
Empirical absorption correction using spherical harmonics,
 implemented in SCALE3 ABSPACK scaling algorithm.
;
_exptl_crystal_colour Colourless
_exptl_crystal_density_diffrn 1.180
_exptl_crystal_density_method 'not measured'
_exptl_crystal_description Parallelepiped
_exptl_crystal_F_000 3887.2
_exptl_crystal_size_max 0.22
_exptl_crystal_size_mid 0.16
_exptl_crystal_size_min 0.11
_refine_diff_density_max 1.954
_refine_diff_density_min -0.651
_refine_diff_density_rms 0.107
_refine_ls_abs_structure_details 'Flack H D (1983), Acta Cryst. A39, 876-881'
_refine_ls_abs_structure_Flack -0.12(16)
_refine_ls_extinction_method none
_refine_ls_goodness_of_fit_ref 1.485
_refine_ls_hydrogen_treatment constr
_refine_ls_matrix_type full
_refine_ls_number_parameters 1143
_refine_ls_number_reflns 20489
_refine_ls_number_restraints 0
_refine_ls_restrained_S_all 1.485
_refine_ls_R_factor_all 0.1051
_refine_ls_R_factor_gt 0.0981
_refine_ls_shift/su_max 0.037
_refine_ls_shift/su_mean 0.009
_refine_ls_structure_factor_coef Fsqd
_refine_ls_weighting_details 'calc w=1/[\s^2^(Fo^2^)+(0.1800P)^2^+0.0000P] where P=(Fo^2^+2Fc^2^)/3'
_refine_ls_weighting_scheme calc
_refine_ls_wR_factor_gt 0.2873
_refine_ls_wR_factor_ref 0.2987
_reflns_d_resolution_high 0.7897
_reflns_number_gt 18694
_reflns_number_total 20489
_reflns_threshold_expression >2sigma(I)
_cod_data_source_file IVMgvl.cif
_cod_data_source_block igvl
_cod_original_formula_sum 'C98.10 H151.20 O29'
_cod_database_code 1564147
_shelx_title ' iver_a.res in P2(1)2(1)2(1)'
_shelx_f_calc_maximum 416.36
_shelx_f_squared_multiplier 1.000

loop_
_symmetry_equiv_pos_as_xyz
'x, y, z'
'-x+1/2, -y, z+1/2'
'-x, y+1/2, -z+1/2'
'x+1/2, -y+1/2, -z'

loop_
_atom_site_label
_atom_site_type_symbol
_atom_site_fract_x
_atom_site_fract_y
_atom_site_fract_z
_atom_site_U_iso_or_equiv
_atom_site_adp_type
_atom_site_occupancy
_atom_site_symmetry_multiplicity
_atom_site_calc_flag
_atom_site_refinement_flags
_atom_site_disorder_assembly
_atom_site_disorder_group
O41 O 0.30868(16) 0.66909(8) 0.23171(9) 0.0264(5) Uani 1 1 d . . .
O21 O 0.16890(17) 0.87787(10) 0.06652(10) 0.0311(5) Uani 1 1 d . . .
O26 O 0.23649(16) 0.73544(10) -0.01043(9) 0.0292(5) Uani 1 1 d . . .
O96 O 1.15677(17) 0.55409(10) 0.56220(10) 0.0319(5) Uani 1 1 d . . .
O97 O 1.12121(15) 0.48442(10) 0.50255(9) 0.0277(5) Uani 1 1 d . . .
O43 O 0.33764(16) 0.58303(9) 0.26720(10) 0.0291(5) Uani 1 1 d . . .
O1K O 0.97260(19) 0.76527(11) 0.48203(10) 0.0350(6) Uani 1 1 d . . .
O1M O 0.89477(17) 0.92730(10) 0.27472(10) 0.0317(5) Uani 1 1 d . . .
O0P O 0.98325(18) 0.77056(10) 0.30655(10) 0.0325(5) Uani 1 1 d . . .
O9K O 0.87474(19) 0.85533(10) 0.33566(10) 0.0348(6) Uani 1 1 d . . .
O27 O 0.34468(17) 0.79418(12) -0.02377(10) 0.0350(6) Uani 1 1 d . . .
O49 O 0.52836(17) 0.61390(13) 0.33385(12) 0.0396(6) Uani 1 1 d . . .
O91 O 0.92339(19) 0.52036(11) 0.60699(11) 0.0373(6) Uani 1 1 d . . .
O1 O 0.05236(17) 0.97798(10) 0.21134(13) 0.0379(6) Uani 1 1 d . . .
O7M O 0.6861(2) 0.97552(11) 0.27490(12) 0.0401(6) Uani 1 1 d . . .
H7M H 0.6761 0.9998 0.2531 0.060 Uiso 1 1 calc R . .
O3K O 1.0106(3) 0.85229(11) 0.45268(12) 0.0472(8) Uani 1 1 d . . .
O37 O 0.25587(18) 0.97646(13) 0.17029(18) 0.0517(9) Uani 1 1 d . . .
H37 H 0.2779 0.9696 0.1413 0.078 Uiso 1 1 calc R . .
O39 O 0.03881(19) 1.08377(11) 0.19588(15) 0.0428(7) Uani 1 1 d . . .
H39 H 0.0073 1.0586 0.1991 0.064 Uiso 1 1 calc R . .
O71 O 0.6702(2) 0.55518(16) 0.67946(16) 0.0592(10) Uani 1 1 d . . .
O8M O 0.6730(2) 0.87287(13) 0.22309(16) 0.0532(8) Uani 1 1 d . . .
O60 O 0.5645(2) 0.63665(14) 0.22610(16) 0.0528(8) Uani 1 1 d . . .
O51 O 0.5885(2) 0.53668(16) 0.37240(12) 0.0485(8) Uani 1 1 d . . .
C0M C 0.8833(2) 0.87070(13) 0.28022(13) 0.0301(7) Uani 1 1 d . . .
H0M H 0.9302 0.8520 0.2652 0.036 Uiso 1 1 calc R . .
O7I O 0.7458(3) 0.5114(2) 0.55015(17) 0.0855(18) Uani 1 1 d . . .
C11 C 0.1717(2) 0.81644(12) 0.22565(13) 0.0248(6) Uani 1 1 d . . .
H11 H 0.1195 0.8138 0.2383 0.030 Uiso 1 1 calc R . .
C25 C 0.2635(2) 0.78367(15) -0.03618(13) 0.0294(7) Uani 1 1 d . . .
C18 C 0.2460(2) 0.73722(13) 0.04772(12) 0.0276(6) Uani 1 1 d . . .
H18 H 0.3028 0.7426 0.0563 0.033 Uiso 1 1 calc R . .
C42 C 0.3399(2) 0.61719(12) 0.22031(13) 0.0291(7) Uani 1 1 d . . .
H42 H 0.3077 0.6004 0.1916 0.035 Uiso 1 1 calc R . .
C6K C 0.9682(2) 0.78521(13) 0.36141(12) 0.0282(7) Uani 1 1 d . . .
H6K H 0.9221 0.7646 0.3749 0.034 Uiso 1 1 calc R . .
O93 O 0.8871(3) 0.4371(2) 0.5776(3) 0.090(2) Uani 1 1 d . . .
C95 C 1.1354(2) 0.49820(13) 0.55752(13) 0.0283(7) Uani 1 1 d . . .
C15 C 0.1921(2) 0.67033(12) 0.17162(13) 0.0262(6) Uani 1 1 d . . .
C3M C 0.7541(2) 0.94558(14) 0.25679(13) 0.0296(7) Uani 1 1 d . . .
H3M H 0.7645 0.9544 0.2186 0.036 Uiso 1 1 calc R . .
O23 O 0.2622(3) 0.94271(15) 0.0609(3) 0.099(2) Uani 1 1 d . . .
C44 C 0.3898(2) 0.59932(14) 0.31160(13) 0.0296(7) Uani 1 1 d . . .
H44 H 0.3755 0.6359 0.3241 0.036 Uiso 1 1 calc R . .
C2M C 0.8275(2) 0.95970(13) 0.29031(14) 0.0313(7) Uani 1 1 d . . .
H2M H 0.8157 0.9527 0.3287 0.038 Uiso 1 1 calc R . .
C19 C 0.1980(2) 0.78428(13) 0.07163(13) 0.0296(7) Uani 1 1 d . . .
H19A H 0.1414 0.7784 0.0652 0.035 Uiso 1 1 calc R . .
H19B H 0.2066 0.7861 0.1106 0.035 Uiso 1 1 calc R . .
C20 C 0.2240(2) 0.83713(13) 0.04546(13) 0.0265(6) Uani 1 1 d . . .
H20 H 0.2790 0.8460 0.0561 0.032 Uiso 1 1 calc R . .
C16 C 0.2406(2) 0.67903(13) 0.12986(13) 0.0289(7) Uani 1 1 d . . .
H16 H 0.2944 0.6835 0.1384 0.035 Uiso 1 1 calc R . .
C10 C 0.1963(2) 0.86658(13) 0.19920(14) 0.0275(6) Uani 1 1 d . . .
H10 H 0.2476 0.8679 0.1846 0.033 Uiso 1 1 calc R . .
C13 C 0.1965(2) 0.72179(12) 0.26115(12) 0.0269(6) Uani 1 1 d . . .
H13 H 0.1380 0.7212 0.2638 0.032 Uiso 1 1 calc R . .
C12 C 0.2208(2) 0.77362(12) 0.23273(13) 0.0260(6) Uani 1 1 d . . .
H12 H 0.2727 0.7761 0.2193 0.031 Uiso 1 1 calc R . .
C24 C 0.2174(3) 0.83358(15) -0.01617(14) 0.0331(7) Uani 1 1 d . . .
H24A H 0.2393 0.8662 -0.0326 0.040 Uiso 1 1 calc R . .
H24B H 0.1616 0.8307 -0.0267 0.040 Uiso 1 1 calc R . .
C7K C 1.0407(3) 0.77352(14) 0.39731(15) 0.0353(8) Uani 1 1 d . . .
H7KA H 1.0487 0.7345 0.3996 0.042 Uiso 1 1 calc R . .
H7KB H 1.0880 0.7893 0.3807 0.042 Uiso 1 1 calc R . .
C98 C 1.1902(2) 0.48835(13) 0.46741(13) 0.0280(6) Uani 1 1 d . . .
H98 H 1.2122 0.5252 0.4702 0.034 Uiso 1 1 calc R . .
C2I C 1.1595(2) 0.47968(16) 0.40956(14) 0.0323(7) Uani 1 1 d . . .
H2I H 1.2062 0.4804 0.3854 0.039 Uiso 1 1 calc R . .
C85 C 1.0367(3) 0.72933(15) 0.56411(15) 0.0362(8) Uani 1 1 d . . .
C2 C 0.0679(2) 0.92034(13) 0.21651(15) 0.0298(7) Uani 1 1 d . . .
H2A H 0.0288 0.8995 0.1960 0.036 Uiso 1 1 calc R . .
H2B H 0.0652 0.9093 0.2543 0.036 Uiso 1 1 calc R . .
C86 C 1.0729(3) 0.69180(14) 0.53340(15) 0.0351(8) Uani 1 1 d . . .
H86 H 1.0617 0.6927 0.4964 0.042 Uiso 1 1 calc R . .
C84 C 0.9782(3) 0.76945(15) 0.54013(13) 0.0372(9) Uani 1 1 d . . .
H84 H 0.9967 0.8062 0.5491 0.045 Uiso 1 1 calc R . .
C89 C 1.0191(3) 0.58277(14) 0.57469(16) 0.0359(8) Uani 1 1 d . . .
H89A H 1.0268 0.5925 0.6126 0.043 Uiso 1 1 calc R . .
H89B H 0.9780 0.6064 0.5598 0.043 Uiso 1 1 calc R . .
C17 C 0.2197(3) 0.68262(13) 0.06986(13) 0.0310(7) Uani 1 1 d . . .
H17A H 0.2463 0.6536 0.0501 0.037 Uiso 1 1 calc R . .
H17B H 0.1624 0.6784 0.0651 0.037 Uiso 1 1 calc R . .
C1I C 1.2048(3) 0.46559(14) 0.58117(15) 0.0339(8) Uani 1 1 d . . .
H1IA H 1.2199 0.4814 0.6158 0.041 Uiso 1 1 calc R . .
H1IB H 1.1870 0.4286 0.5879 0.041 Uiso 1 1 calc R . .
C3 C 0.1502(2) 0.91122(13) 0.19431(15) 0.0301(7) Uani 1 1 d . . .
C31 C 0.2525(3) 0.77649(17) -0.09753(13) 0.0352(7) Uani 1 1 d . . .
H31A H 0.1995 0.7619 -0.1044 0.042 Uiso 1 1 calc R . .
H31B H 0.2556 0.8119 -0.1149 0.042 Uiso 1 1 calc R . .
C2K C 1.0307(3) 0.79640(15) 0.45410(15) 0.0370(8) Uani 1 1 d . . .
H2K H 1.0818 0.7926 0.4733 0.044 Uiso 1 1 calc R . .
C94 C 1.0584(3) 0.48608(14) 0.58826(14) 0.0343(8) Uani 1 1 d . . .
H94A H 1.0425 0.4487 0.5815 0.041 Uiso 1 1 calc R . .
H94B H 1.0677 0.4901 0.6270 0.041 Uiso 1 1 calc R . .
C88 C 1.0969(2) 0.59124(13) 0.54367(13) 0.0290(7) Uani 1 1 d . . .
H88 H 1.0874 0.5854 0.5048 0.035 Uiso 1 1 calc R . .
C5K C 0.9489(3) 0.84555(13) 0.36274(14) 0.0323(7) Uani 1 1 d . . .
H5K H 0.9918 0.8662 0.3451 0.039 Uiso 1 1 calc R . .
O9I O 0.5503(3) 0.4764(3) 0.6689(3) 0.094(2) Uani 1 1 d . . .
H9I H 0.5586 0.4890 0.6992 0.141 Uiso 1 1 calc R . .
C14 C 0.2233(2) 0.67057(12) 0.22954(12) 0.0273(6) Uani 1 1 d . . .
H14 H 0.2024 0.6384 0.2483 0.033 Uiso 1 1 calc R . .
C9 C 0.1739(2) 0.96406(13) 0.16639(18) 0.0337(8) Uani 1 1 d . . .
C90 C 0.9917(2) 0.52395(15) 0.57093(14) 0.0316(7) Uani 1 1 d . . .
H90 H 0.9753 0.5156 0.5336 0.038 Uiso 1 1 calc R . .
C47 C 0.4257(3) 0.62389(17) 0.19964(14) 0.0396(9) Uani 1 1 d . . .
H47A H 0.4431 0.5900 0.1831 0.048 Uiso 1 1 calc R . .
H47B H 0.4267 0.6518 0.1718 0.048 Uiso 1 1 calc R . .
C22 C 0.1965(3) 0.92711(14) 0.0741(2) 0.0404(9) Uani 1 1 d . . .
C0I C 1.2776(3) 0.46401(15) 0.54455(18) 0.0392(9) Uani 1 1 d . . .
H0IA H 1.3159 0.4379 0.5587 0.047 Uiso 1 1 calc R . .
H0IB H 1.3029 0.4995 0.5441 0.047 Uiso 1 1 calc R . .
C30 C 0.3143(3) 0.73906(17) -0.12301(14) 0.0385(8) Uani 1 1 d . . .
H30A H 0.3024 0.7018 -0.1130 0.046 Uiso 1 1 calc R . .
H30B H 0.3108 0.7418 -0.1623 0.046 Uiso 1 1 calc R . .
C45 C 0.4754(2) 0.59904(14) 0.29055(14) 0.0311(7) Uani 1 1 d . . .
H45 H 0.4890 0.5625 0.2775 0.037 Uiso 1 1 calc R . .
C29 C 0.3990(3) 0.75267(16) -0.10530(14) 0.0357(8) Uani 1 1 d . . .
H29 H 0.4124 0.7892 -0.1184 0.043 Uiso 1 1 calc R . .
C40 C 0.2305(3) 0.72007(14) 0.31873(13) 0.0355(8) Uani 1 1 d . . .
H40A H 0.2877 0.7235 0.3173 0.053 Uiso 1 1 calc R . .
H40B H 0.2166 0.6861 0.3356 0.053 Uiso 1 1 calc R . .
H40C H 0.2087 0.7495 0.3396 0.053 Uiso 1 1 calc R . .
C99 C 1.2538(2) 0.44789(15) 0.48635(16) 0.0354(8) Uani 1 1 d . . .
H99 H 1.2304 0.4114 0.4871 0.042 Uiso 1 1 calc R . .
C83 C 0.8936(3) 0.76199(17) 0.56453(15) 0.0411(9) Uani 1 1 d . . .
H83 H 0.8980 0.7675 0.6039 0.049 Uiso 1 1 calc R . .
C46 C 0.4837(3) 0.63925(15) 0.24469(16) 0.0368(8) Uani 1 1 d . . .
H46 H 0.4718 0.6760 0.2578 0.044 Uiso 1 1 calc R . .
C73 C 0.7658(3) 0.5861(2) 0.61586(17) 0.0437(9) Uani 1 1 d . . .
O58 O 0.7370(3) 0.65160(19) 0.4375(2) 0.0687(11) Uani 1 1 d . . .
C8 C 0.1259(2) 1.00530(14) 0.1999(2) 0.0389(9) Uani 1 1 d . . .
H8 H 0.1540 1.0115 0.2343 0.047 Uiso 1 1 calc R . .
C3I C 1.1031(3) 0.52583(17) 0.39109(16) 0.0384(8) Uani 1 1 d . . .
H3I1 H 1.1297 0.5602 0.3960 0.058 Uiso 0.20 1 d PR . .
H3I2 H 1.0551 0.5250 0.4121 0.058 Uiso 1 1 d R . .
H3I3 H 1.0906 0.5212 0.3532 0.058 Uiso 1 1 d R . .
C6 C 0.1070(2) 1.06046(14) 0.11148(19) 0.0375(8) Uani 1 1 d . . .
C87 C 1.1303(3) 0.64792(14) 0.55229(16) 0.0358(8) Uani 1 1 d . . .
H87A H 1.1416 0.6531 0.5906 0.043 Uiso 1 1 calc R . .
H87B H 1.1803 0.6514 0.5325 0.043 Uiso 1 1 calc R . .
C28 C 0.3998(3) 0.75316(19) -0.04329(16) 0.0409(9) Uani 1 1 d . . .
H28 H 0.3801 0.7177 -0.0309 0.049 Uiso 1 1 calc R . .
C5M C 0.8098(3) 0.85210(13) 0.24904(14) 0.0342(8) Uani 1 1 d . . .
H5MA H 0.8208 0.8542 0.2104 0.041 Uiso 1 1 calc R . .
H5MB H 0.7990 0.8143 0.2579 0.041 Uiso 1 1 calc R . .
C4M C 0.7362(3) 0.88571(15) 0.26163(15) 0.0352(8) Uani 1 1 d . . .
H4M H 0.7178 0.8776 0.2986 0.042 Uiso 1 1 calc R . .
C62 C 0.1025(3) 0.66121(17) 0.16706(16) 0.0389(8) Uani 1 1 d . . .
H62A H 0.0747 0.6920 0.1819 0.058 Uiso 1 1 calc R . .
H62B H 0.0880 0.6291 0.1869 0.058 Uiso 1 1 calc R . .
H62C H 0.0882 0.6568 0.1295 0.058 Uiso 1 1 calc R . .
C6M C 0.8533(3) 1.01835(15) 0.28423(19) 0.0405(9) Uani 1 1 d . . .
H6MA H 0.8997 1.0249 0.3062 0.061 Uiso 1 1 calc R . .
H6MB H 0.8107 1.0419 0.2958 0.061 Uiso 1 1 calc R . .
H6MC H 0.8658 1.0256 0.2468 0.061 Uiso 1 1 calc R . .
C81 C 0.8295(3) 0.67384(17) 0.59266(15) 0.0411(9) Uani 1 1 d . . .
H81 H 0.8196 0.6883 0.6270 0.049 Uiso 1 1 calc R . .
C4 C 0.1410(2) 0.96200(13) 0.10657(17) 0.0344(7) Uani 1 1 d . . .
H4 H 0.0891 0.9435 0.1077 0.041 Uiso 1 1 calc R . .
C5 C 0.1278(3) 1.01731(16) 0.0820(2) 0.0422(9) Uani 1 1 d . . .
H5 H 0.1344 1.0215 0.0447 0.051 Uiso 1 1 calc R . .
C48 C 0.3764(3) 0.5585(2) 0.35666(19) 0.0466(10) Uani 1 1 d . . .
H48A H 0.3242 0.5639 0.3721 0.070 Uiso 1 1 calc R . .
H48B H 0.4162 0.5634 0.3843 0.070 Uiso 1 1 calc R . .
H48C H 0.3801 0.5223 0.3422 0.070 Uiso 1 1 calc R . .
C7 C 0.1091(2) 1.06070(14) 0.1733(2) 0.0412(9) Uani 1 1 d . . .
H7 H 0.1534 1.0847 0.1838 0.049 Uiso 1 1 calc R . .
O57 O 0.6453(3) 0.5849(2) 0.50727(16) 0.0703(12) Uani 1 1 d . . .
H57 H 0.6664 0.6210 0.5069 0.091 Uiso 1 1 d R . .
C50 C 0.5984(2) 0.5814(2) 0.3366(2) 0.0456(10) Uani 1 1 d . . .
H50 H 0.6106 0.5676 0.3001 0.055 Uiso 1 1 calc R . .
C80 C 0.8060(3) 0.61776(18) 0.58226(15) 0.0386(8) Uani 1 1 d . . .
H80 H 0.8207 0.6029 0.5489 0.046 Uiso 1 1 calc R . .
C82 C 0.8645(3) 0.70560(19) 0.55564(15) 0.0420(9) Uani 1 1 d . . .
H82 H 0.8712 0.6911 0.5210 0.050 Uiso 1 1 calc R . .
C4K C 0.9394(4) 0.86405(16) 0.42201(15) 0.0471(12) Uani 1 1 d . . .
H4K H 0.8938 0.8451 0.4384 0.057 Uiso 1 1 calc R . .
C5I C 1.1189(4) 0.42480(19) 0.40165(19) 0.0488(10) Uani 1 1 d . . .
H5IA H 1.1008 0.4216 0.3647 0.073 Uiso 1 1 calc R . .
H5IB H 1.0740 0.4220 0.4258 0.073 Uiso 1 1 calc R . .
H5IC H 1.1563 0.3962 0.4094 0.073 Uiso 1 1 calc R . .
C38 C 0.0831(3) 1.11351(15) 0.0853(3) 0.0532(12) Uani 1 1 d . . .
H38A H 0.0994 1.1134 0.0478 0.080 Uiso 1 1 calc R . .
H38B H 0.1086 1.1431 0.1039 0.080 Uiso 1 1 calc R . .
H38C H 0.0261 1.1177 0.0873 0.080 Uiso 1 1 calc R . .
C36 C 0.4581(3) 0.71234(19) -0.1295(2) 0.0491(10) Uani 1 1 d . . .
H36A H 0.5117 0.7242 -0.1220 0.074 Uiso 1 1 calc R . .
H36B H 0.4502 0.7103 -0.1681 0.074 Uiso 1 1 calc R . .
H36C H 0.4495 0.6771 -0.1137 0.074 Uiso 1 1 calc R . .
C2P C 1.0469(4) 0.7343(2) 0.62426(17) 0.0515(11) Uani 1 1 d . . .
H2PA H 1.0033 0.7163 0.6423 0.077 Uiso 1 1 calc R . .
H2PB H 1.0474 0.7720 0.6343 0.077 Uiso 1 1 calc R . .
H2PC H 1.0965 0.7176 0.6349 0.077 Uiso 1 1 calc R . .
C72 C 0.7246(3) 0.6004(2) 0.6686(2) 0.0508(11) Uani 1 1 d . . .
H72A H 0.7633 0.6042 0.6978 0.061 Uiso 1 1 calc R . .
H72B H 0.6952 0.6342 0.6651 0.061 Uiso 1 1 calc R . .
C92 C 0.8737(3) 0.47772(19) 0.6032(2) 0.0513(12) Uani 1 1 d . . .
C4I C 1.1440(3) 0.58066(18) 0.38148(19) 0.0324(9) Uani 0.80 1 d P . .
H4IA H 1.1048 0.6070 0.3702 0.049 Uiso 0.80 1 calc PR . .
H4IB H 1.1838 0.5768 0.3536 0.049 Uiso 0.80 1 calc PR . .
H4IC H 1.1689 0.5926 0.4146 0.049 Uiso 0.80 1 calc PR . .
C0K C 0.8349(4) 0.8050(2) 0.5427(2) 0.0554(12) Uani 1 1 d . . .
H0KA H 0.8179 0.7950 0.5068 0.083 Uiso 1 1 calc R . .
H0KB H 0.8610 0.8398 0.5415 0.083 Uiso 1 1 calc R . .
H0KC H 0.7892 0.8071 0.5662 0.083 Uiso 1 1 calc R . .
C74 C 0.8001(3) 0.48788(19) 0.6379(2) 0.0509(12) Uani 1 1 d . . .
H74 H 0.8180 0.5082 0.6699 0.061 Uiso 1 1 calc R . .
C54 C 0.6660(3) 0.6236(3) 0.4211(3) 0.0698(19) Uani 1 1 d . . .
H54 H 0.6214 0.6484 0.4285 0.084 Uiso 1 1 calc R . .
C1P C 0.9632(4) 0.71563(16) 0.29444(19) 0.0503(11) Uani 1 1 d . . .
H1PA H 0.9834 0.7063 0.2591 0.075 Uiso 1 1 calc R . .
H1PB H 0.9061 0.7114 0.2948 0.075 Uiso 1 1 calc R . .
H1PC H 0.9867 0.6921 0.3212 0.075 Uiso 1 1 calc R . .
C79 C 0.7447(3) 0.5264(2) 0.6052(2) 0.0532(13) Uani 1 1 d . . .
C6I C 1.3277(3) 0.4471(2) 0.4498(2) 0.0558(13) Uani 1 1 d . . .
H6IA H 1.3128 0.4353 0.4140 0.084 Uiso 1 1 calc R . .
H6IB H 1.3667 0.4225 0.4645 0.084 Uiso 1 1 calc R . .
H6IC H 1.3501 0.4830 0.4478 0.084 Uiso 1 1 calc R . .
C52 C 0.5783(3) 0.5487(3) 0.4296(2) 0.0644(17) Uani 1 1 d . . .
H52 H 0.5327 0.5735 0.4334 0.077 Uiso 1 1 calc R . .
C32 C 0.4801(3) 0.7632(3) -0.0160(2) 0.0650(17) Uani 1 1 d . . .
H32 H 0.5205 0.7447 -0.0381 0.078 Uiso 1 1 calc R . .
C76 C 0.6817(5) 0.4302(3) 0.6635(4) 0.093(3) Uani 1 1 d . . .
C77 C 0.6250(4) 0.4703(4) 0.6405(3) 0.094(3) Uani 1 1 d . . .
H77 H 0.6103 0.4557 0.6048 0.113 Uiso 1 1 calc R . .
C78 C 0.6595(3) 0.5263(3) 0.6287(3) 0.0713(19) Uani 1 1 d . . .
H78 H 0.6235 0.5467 0.6048 0.086 Uiso 1 1 calc R . .
C59 C 0.7497(4) 0.6996(6) 0.4123(6) 0.177(9) Uani 1 1 d . . .
H59A H 0.7401 0.6956 0.3740 0.265 Uiso 1 1 calc R . .
H59B H 0.8040 0.7109 0.4181 0.265 Uiso 1 1 calc R . .
H59C H 0.7140 0.7265 0.4269 0.265 Uiso 1 1 calc R . .
C55 C 0.6690(3) 0.6159(3) 0.3563(3) 0.0652(16) Uani 1 1 d . . .
H55A H 0.6673 0.6513 0.3388 0.078 Uiso 1 1 calc R . .
H55B H 0.7188 0.5983 0.3461 0.078 Uiso 1 1 calc R . .
C8K C 0.9269(6) 0.9255(2) 0.4271(2) 0.077(2) Uani 1 1 d . . .
H8KA H 0.9685 0.9442 0.4077 0.116 Uiso 1 1 calc R . .
H8KB H 0.9284 0.9357 0.4647 0.116 Uiso 1 1 calc R . .
H8KC H 0.8759 0.9352 0.4119 0.116 Uiso 1 1 calc R . .
C53 C 0.6511(3) 0.5771(3) 0.4505(2) 0.0606(14) Uani 1 1 d . . .
H53 H 0.6964 0.5526 0.4443 0.073 Uiso 1 1 calc R . .
C9M C 0.6415(4) 0.8200(2) 0.2277(4) 0.0699(16) Uani 1 1 d . . .
H9MA H 0.5925 0.8176 0.2075 0.105 Uiso 1 1 calc R . .
H9MB H 0.6313 0.8120 0.2652 0.105 Uiso 1 1 calc R . .
H9MC H 0.6793 0.7942 0.2134 0.105 Uiso 1 1 calc R . .
C56 C 0.5617(5) 0.5015(5) 0.4600(2) 0.110(4) Uani 1 1 d . . .
H56A H 0.5136 0.4849 0.4465 0.165 Uiso 1 1 calc R . .
H56B H 0.5546 0.5111 0.4975 0.165 Uiso 1 1 calc R . .
H56C H 0.6054 0.4765 0.4566 0.165 Uiso 1 1 calc R . .
C61 C 0.5880(5) 0.6824(3) 0.1955(5) 0.093(3) Uani 1 1 d . . .
H61A H 0.5778 0.6758 0.1577 0.139 Uiso 1 1 calc R . .
H61B H 0.6441 0.6889 0.2008 0.139 Uiso 1 1 calc R . .
H61C H 0.5581 0.7136 0.2072 0.139 Uiso 1 1 calc R . .
C35 C 0.5005(4) 0.8255(4) -0.0175(3) 0.085(3) Uani 1 1 d . . .
H35A H 0.4986 0.8383 -0.0543 0.127 Uiso 1 1 calc R . .
H35B H 0.5532 0.8312 -0.0030 0.127 Uiso 1 1 calc R . .
H35C H 0.4623 0.8452 0.0040 0.127 Uiso 1 1 calc R . .
C75 C 0.7602(5) 0.4369(2) 0.6584(4) 0.086(3) Uani 1 1 d . . .
H75A H 0.7786 0.4077 0.6350 0.103 Uiso 1 1 calc R . .
H75B H 0.7829 0.4299 0.6940 0.103 Uiso 1 1 calc R . .
C33 C 0.4839(4) 0.7372(4) 0.0421(3) 0.078(2) Uani 1 1 d . . .
H33A H 0.5352 0.7431 0.0584 0.118 Uiso 1 1 d R . .
H33B H 0.4760 0.6976 0.0390 0.118 Uiso 0.20 1 d PR . .
H33C H 0.4427 0.7514 0.0648 0.118 Uiso 1 1 d R . .
C8I C 0.6459(6) 0.3805(3) 0.6886(5) 0.136(6) Uani 1 1 d . . .
H8IA H 0.6241 0.3896 0.7236 0.204 Uiso 1 1 calc R . .
H8IB H 0.6865 0.3532 0.6928 0.204 Uiso 1 1 calc R . .
H8IC H 0.6041 0.3668 0.6656 0.204 Uiso 1 1 calc R . .
C34 C 0.4735(6) 0.6747(4) 0.0427(3) 0.073(2) Uani 0.80 1 d P . .
H34A H 0.4984 0.6593 0.0111 0.110 Uiso 0.80 1 calc PR . .
H34B H 0.4175 0.6659 0.0426 0.110 Uiso 0.80 1 calc PR . .
H34C H 0.4980 0.6601 0.0748 0.110 Uiso 0.80 1 calc PR . .
O1S O 0.4266(8) 0.8454(5) 0.2333(5) 0.091(3) Uiso 0.50 1 d P . .
C2S C 0.4243 0.8337 0.1901 0.080 Uiso 0.50 1 d P . .
C4S C 0.4883 0.9187 0.1835 0.080 Uiso 0.50 1 d P . .
H4SA H 0.4635 0.9543 0.1817 0.096 Uiso 0.50 1 calc PR . .
H4SB H 0.5424 0.9203 0.1692 0.096 Uiso 0.50 1 calc PR . .
O2S O 0.4130 0.7863 0.1703 0.080 Uiso 0.50 1 d P . .
C3S C 0.4468 0.8824 0.1614 0.080 Uiso 0.50 1 d P . .
H3SA H 0.4752 0.8710 0.1289 0.096 Uiso 0.50 1 calc PR . .
H3SB H 0.3977 0.8996 0.1493 0.096 Uiso 0.50 1 calc PR . .
C5S C 0.4844 0.8940 0.2395 0.080 Uiso 0.50 1 d P . .
H5S H 0.5375 0.8791 0.2476 0.096 Uiso 0.50 1 calc PR . .
C6S C 0.4700 0.9374 0.2773 0.080 Uiso 0.50 1 d P . .
H6SA H 0.4672 0.9229 0.3135 0.120 Uiso 0.50 1 calc PR . .
H6SB H 0.4204 0.9550 0.2685 0.120 Uiso 0.50 1 calc PR . .
H6SC H 0.5128 0.9633 0.2752 0.120 Uiso 0.50 1 calc PR . .

loop_
_atom_site_aniso_label
_atom_site_aniso_U_11
_atom_site_aniso_U_22
_atom_site_aniso_U_33
_atom_site_aniso_U_23
_atom_site_aniso_U_13
_atom_site_aniso_U_12
O41 0.0360(13) 0.0146(9) 0.0286(9) -0.0008(8) -0.0038(9) 0.0013(9)
O21 0.0315(13) 0.0248(11) 0.0372(11) -0.0039(9) -0.0020(10) 0.0033(10)
O26 0.0347(13) 0.0277(11) 0.0253(10) -0.0009(8) -0.0032(9) 0.0017(10)
O96 0.0364(14) 0.0208(10) 0.0385(11) 0.0083(9) -0.0085(10) -0.0022(10)
O97 0.0265(12) 0.0296(11) 0.0270(10) 0.0040(8) -0.0018(9) -0.0031(9)
O43 0.0326(12) 0.0167(9) 0.0378(11) 0.0029(9) -0.0077(10) -0.0034(9)
O1K 0.0481(16) 0.0305(12) 0.0264(10) 0.0034(9) -0.0034(11) 0.0074(11)
O1M 0.0364(14) 0.0231(11) 0.0356(11) 0.0047(9) 0.0023(10) 0.0090(10)
O0P 0.0464(15) 0.0210(10) 0.0301(11) -0.0015(8) 0.0107(10) 0.0050(10)
O9K 0.0476(16) 0.0320(12) 0.0248(10) 0.0025(9) 0.0033(10) 0.0128(12)
O27 0.0290(13) 0.0465(14) 0.0296(10) -0.0021(10) 0.0020(10) -0.0019(11)
O49 0.0250(13) 0.0457(15) 0.0482(14) -0.0175(12) -0.0006(11) 0.0060(11)
O91 0.0464(16) 0.0295(11) 0.0360(11) -0.0019(10) 0.0118(12) -0.0104(11)
O1 0.0276(13) 0.0231(11) 0.0630(16) -0.0036(11) 0.0020(12) 0.0033(10)
O7M 0.0427(16) 0.0338(13) 0.0440(13) 0.0050(11) -0.0012(12) 0.0103(12)
O3K 0.079(2) 0.0247(12) 0.0380(13) 0.0030(10) -0.0076(15) 0.0092(13)
O37 0.0235(13) 0.0353(13) 0.096(3) 0.0209(16) -0.0101(15) -0.0028(12)
O39 0.0346(14) 0.0220(11) 0.0718(18) -0.0064(12) -0.0055(14) 0.0089(11)
O71 0.056(2) 0.0582(19) 0.0637(19) -0.0366(17) 0.0289(17) -0.0211(17)
O8M 0.0497(19) 0.0361(15) 0.074(2) -0.0091(14) -0.0162(17) -0.0031(14)
O60 0.0386(17) 0.0486(17) 0.071(2) 0.0002(15) 0.0284(16) -0.0024(14)
O51 0.0423(16) 0.067(2) 0.0358(13) -0.0090(13) -0.0066(12) 0.0187(15)
C0M 0.043(2) 0.0226(14) 0.0245(13) 0.0023(11) 0.0047(13) 0.0068(14)
O7I 0.056(2) 0.138(4) 0.063(2) -0.074(3) 0.0223(19) -0.030(3)
C11 0.0273(15) 0.0169(12) 0.0303(12) -0.0017(11) -0.0003(12) 0.0016(12)
C25 0.0256(17) 0.0385(17) 0.0240(13) 0.0047(12) 0.0004(12) 0.0036(14)
C18 0.0292(16) 0.0270(15) 0.0267(13) -0.0022(11) -0.0040(12) -0.0012(13)
C42 0.0414(19) 0.0163(12) 0.0297(13) -0.0026(11) -0.0036(14) 0.0030(13)
C6K 0.0391(19) 0.0213(13) 0.0242(13) 0.0015(11) 0.0065(13) 0.0044(13)
O93 0.056(2) 0.082(3) 0.132(4) -0.078(3) 0.054(3) -0.034(2)
C95 0.0351(18) 0.0222(14) 0.0277(13) 0.0029(11) -0.0069(13) -0.0005(13)
C15 0.0363(18) 0.0151(11) 0.0274(13) -0.0025(10) -0.0027(13) -0.0010(12)
C3M 0.0320(17) 0.0261(15) 0.0307(13) 0.0021(11) -0.0015(13) 0.0050(14)
O23 0.053(2) 0.0313(16) 0.214(7) -0.019(3) 0.068(3) -0.0084(16)
C44 0.0251(16) 0.0312(15) 0.0325(14) 0.0014(13) -0.0019(13) 0.0016(13)
C2M 0.0388(19) 0.0225(14) 0.0327(14) -0.0004(12) -0.0027(14) 0.0061(14)
C19 0.0363(18) 0.0216(14) 0.0309(13) -0.0036(11) 0.0007(13) -0.0019(13)
C20 0.0260(16) 0.0243(14) 0.0294(13) -0.0011(11) -0.0019(12) 0.0044(13)
C16 0.0380(18) 0.0193(13) 0.0294(13) -0.0048(11) -0.0070(13) -0.0004(13)
C10 0.0280(16) 0.0195(13) 0.0351(14) -0.0028(11) -0.0045(13) -0.0008(13)
C13 0.0357(18) 0.0205(13) 0.0244(12) 0.0023(10) 0.0034(12) -0.0006(13)
C12 0.0317(16) 0.0178(13) 0.0286(12) -0.0010(11) -0.0017(12) 0.0013(12)
C24 0.0381(19) 0.0297(16) 0.0314(14) 0.0065(13) -0.0030(14) 0.0014(15)
C7K 0.041(2) 0.0259(14) 0.0385(16) 0.0081(13) 0.0064(16) 0.0094(15)
C98 0.0246(16) 0.0256(14) 0.0339(15) 0.0057(12) -0.0024(13) -0.0021(13)
C2I 0.0287(17) 0.0389(17) 0.0293(14) 0.0034(13) 0.0004(13) 0.0007(15)
C85 0.048(2) 0.0269(15) 0.0331(16) 0.0035(12) -0.0022(15) -0.0003(16)
C2 0.0238(15) 0.0214(14) 0.0442(16) -0.0030(12) -0.0039(14) 0.0022(12)
C86 0.047(2) 0.0239(14) 0.0347(15) 0.0054(12) -0.0021(15) 0.0020(15)
C84 0.058(3) 0.0293(16) 0.0243(14) -0.0010(12) 0.0042(15) 0.0084(17)
C89 0.040(2) 0.0239(15) 0.0438(17) 0.0098(13) 0.0083(15) 0.0026(15)
C17 0.044(2) 0.0230(14) 0.0255(13) -0.0035(11) -0.0015(13) -0.0026(14)
C1I 0.041(2) 0.0220(14) 0.0384(16) 0.0079(12) -0.0171(15) -0.0019(14)
C3 0.0271(17) 0.0187(14) 0.0446(17) 0.0014(13) -0.0027(14) 0.0001(13)
C31 0.0373(19) 0.0428(19) 0.0254(13) 0.0024(13) -0.0021(14) 0.0042(16)
C2K 0.049(2) 0.0263(16) 0.0356(16) 0.0070(13) -0.0050(16) 0.0021(16)
C94 0.046(2) 0.0277(15) 0.0297(14) 0.0046(12) 0.0007(14) -0.0032(15)
C88 0.0311(17) 0.0230(14) 0.0330(14) 0.0082(12) -0.0003(13) 0.0013(13)
C5K 0.047(2) 0.0205(14) 0.0291(14) 0.0030(11) 0.0022(14) 0.0074(14)
O9I 0.055(2) 0.118(4) 0.109(4) -0.071(3) 0.043(3) -0.044(3)
C14 0.0388(18) 0.0165(12) 0.0265(13) 0.0007(11) 0.0006(13) -0.0037(12)
C9 0.0200(15) 0.0169(13) 0.064(2) 0.0040(14) 0.0003(15) -0.0015(12)
C90 0.0314(17) 0.0331(17) 0.0303(14) 0.0024(12) 0.0049(13) -0.0032(14)
C47 0.053(2) 0.0352(17) 0.0303(15) -0.0021(13) 0.0085(16) 0.0065(17)
C22 0.0339(19) 0.0209(15) 0.067(2) 0.0046(15) 0.0135(18) 0.0037(14)
C0I 0.0343(19) 0.0275(16) 0.056(2) 0.0158(15) -0.0200(17) -0.0034(15)
C30 0.048(2) 0.0385(18) 0.0288(14) -0.0013(13) 0.0014(15) -0.0001(17)
C45 0.0296(17) 0.0270(15) 0.0366(15) -0.0075(13) 0.0019(13) -0.0019(13)
C29 0.042(2) 0.0361(17) 0.0292(14) 0.0046(13) 0.0111(14) 0.0035(16)
C40 0.055(2) 0.0235(14) 0.0277(14) -0.0044(11) -0.0008(15) 0.0065(15)
C99 0.0284(17) 0.0289(15) 0.0489(18) 0.0148(14) -0.0016(15) -0.0017(14)
C83 0.055(3) 0.0376(18) 0.0306(15) 0.0015(14) 0.0060(16) 0.0103(19)
C46 0.038(2) 0.0273(15) 0.0450(18) -0.0037(14) 0.0153(16) -0.0043(15)
C73 0.034(2) 0.052(2) 0.0449(19) -0.0229(18) 0.0087(16) -0.0054(18)
O58 0.061(3) 0.071(3) 0.074(2) -0.005(2) -0.016(2) -0.001(2)
C8 0.0288(18) 0.0208(15) 0.067(2) -0.0033(16) -0.0102(18) 0.0043(14)
C3I 0.0324(19) 0.0419(19) 0.0408(17) 0.0111(15) -0.0040(15) 0.0005(16)
C6 0.0301(18) 0.0163(13) 0.066(2) 0.0075(15) -0.0008(17) -0.0009(13)
C87 0.042(2) 0.0207(14) 0.0448(17) 0.0054(13) -0.0036(16) -0.0006(14)
C28 0.035(2) 0.054(2) 0.0333(16) 0.0042(16) 0.0033(15) 0.0078(18)
C5M 0.047(2) 0.0244(14) 0.0315(14) -0.0007(12) -0.0009(15) 0.0037(15)
C4M 0.041(2) 0.0279(16) 0.0369(15) 0.0023(13) -0.0006(15) 0.0013(15)
C62 0.039(2) 0.0393(18) 0.0378(16) 0.0053(15) -0.0063(16) -0.0040(17)
C6M 0.039(2) 0.0255(16) 0.057(2) -0.0013(15) -0.0078(18) 0.0052(15)
C81 0.052(2) 0.0410(19) 0.0307(14) -0.0066(14) 0.0045(15) 0.0114(18)
C4 0.0309(18) 0.0187(14) 0.0537(19) 0.0044(14) 0.0024(16) 0.0054(13)
C5 0.032(2) 0.0296(17) 0.065(2) 0.0137(17) 0.0013(18) 0.0035(15)
C48 0.0312(19) 0.058(2) 0.050(2) 0.024(2) -0.0008(17) 0.0019(19)
C7 0.0288(18) 0.0178(14) 0.077(3) -0.0070(16) -0.0140(19) 0.0050(14)
O57 0.071(3) 0.092(3) 0.0479(17) -0.0061(19) -0.0104(18) 0.014(2)
C50 0.0238(18) 0.055(2) 0.058(2) -0.025(2) 0.0052(16) 0.0060(18)
C80 0.037(2) 0.047(2) 0.0318(15) -0.0118(15) 0.0016(15) 0.0021(17)
C82 0.046(2) 0.049(2) 0.0309(15) -0.0059(15) 0.0031(15) 0.0080(19)
C4K 0.084(4) 0.0287(17) 0.0285(15) -0.0004(13) -0.0071(19) 0.023(2)
C5I 0.060(3) 0.041(2) 0.046(2) -0.0046(17) -0.003(2) -0.004(2)
C38 0.042(2) 0.0189(15) 0.099(4) 0.014(2) 0.005(2) 0.0072(15)
C36 0.048(2) 0.042(2) 0.057(2) 0.0048(18) 0.022(2) 0.006(2)
C2P 0.074(3) 0.048(2) 0.0327(17) 0.0046(16) -0.0027(19) 0.009(2)
C72 0.049(2) 0.048(2) 0.056(2) -0.026(2) 0.024(2) -0.012(2)
C92 0.051(3) 0.040(2) 0.063(2) -0.025(2) 0.023(2) -0.021(2)
C4I 0.026(2) 0.0286(19) 0.042(2) 0.0219(17) 0.0027(17) 0.0057(16)
C0K 0.064(3) 0.051(2) 0.051(2) -0.009(2) 0.006(2) 0.023(2)
C74 0.045(2) 0.042(2) 0.065(3) -0.031(2) 0.026(2) -0.0194(19)
C54 0.026(2) 0.107(5) 0.077(3) -0.050(4) 0.007(2) -0.002(3)
C1P 0.071(3) 0.0273(18) 0.053(2) -0.0117(16) 0.021(2) -0.007(2)
C79 0.040(2) 0.068(3) 0.052(2) -0.037(2) 0.020(2) -0.019(2)
C6I 0.032(2) 0.062(3) 0.073(3) 0.029(2) 0.009(2) 0.018(2)
C52 0.037(2) 0.113(5) 0.043(2) -0.025(3) -0.0108(19) 0.025(3)
C32 0.029(2) 0.125(5) 0.041(2) -0.004(3) 0.0061(17) 0.003(3)
C76 0.085(5) 0.059(3) 0.134(6) -0.064(4) 0.077(5) -0.039(4)
C77 0.065(4) 0.124(6) 0.094(4) -0.078(5) 0.044(4) -0.059(5)
C78 0.042(3) 0.097(4) 0.074(3) -0.054(3) 0.027(3) -0.023(3)
C59 0.027(2) 0.261(16) 0.241(14) 0.202(14) -0.024(4) -0.011(5)
C55 0.030(2) 0.072(3) 0.093(4) -0.031(3) 0.004(2) -0.002(2)
C8K 0.145(7) 0.040(2) 0.047(2) -0.0146(19) -0.028(3) 0.047(3)
C53 0.042(3) 0.080(4) 0.060(3) -0.016(3) -0.010(2) 0.013(3)
C9M 0.047(3) 0.049(3) 0.114(5) -0.009(3) -0.006(3) -0.013(2)
C56 0.062(4) 0.232(12) 0.036(2) 0.030(4) 0.008(2) 0.058(6)
C61 0.070(4) 0.065(4) 0.143(7) 0.029(4) 0.049(5) -0.012(3)
C35 0.056(3) 0.130(7) 0.069(3) -0.041(4) 0.023(3) -0.041(4)
C75 0.089(5) 0.042(2) 0.126(5) -0.046(3) 0.073(5) -0.033(3)
C33 0.037(3) 0.143(7) 0.056(3) -0.001(4) -0.004(2) 0.016(3)
C8I 0.119(7) 0.063(4) 0.226(12) -0.083(6) 0.129(8) -0.062(5)
C34 0.071(5) 0.087(5) 0.061(4) 0.012(4) -0.012(4) 0.026(4)

loop_
_atom_type_symbol
_atom_type_description
_atom_type_scat_dispersion_real
_atom_type_scat_dispersion_imag
_atom_type_scat_source
C C 0.0181 0.0091 'International Tables Vol C Tables 4.2.6.8 and 6.1.1.4'
H H 0.0000 0.0000 'International Tables Vol C Tables 4.2.6.8 and 6.1.1.4'
O O 0.0492 0.0322 'International Tables Vol C Tables 4.2.6.8 and 6.1.1.4'

loop_
_geom_angle_atom_site_label_1
_geom_angle_atom_site_label_2
_geom_angle_atom_site_label_3
_geom_angle
_geom_angle_site_symmetry_1
_geom_angle_site_symmetry_3
C42 O41 C14 112.7(3) . .
C22 O21 C20 117.6(3) . .
C25 O26 C18 112.5(2) . .
C95 O96 C88 114.5(3) . .
C95 O97 C98 115.0(3) . .
C42 O43 C44 115.4(3) . .
C2K O1K C84 113.6(3) . .
C0M O1M C2M 114.6(3) . .
C6K O0P C1P 113.5(3) . .
C0M O9K C5K 113.9(3) . .
C25 O27 C28 114.3(3) . .
C50 O49 C45 113.7(3) . .
C92 O91 C90 119.5(3) . .
C8 O1 C2 108.9(3) . .
C3M O7M H7M 109.5 . .
C2K O3K C4K 113.9(3) . .
C9 O37 H37 109.5 . .
C7 O39 H39 109.5 . .
C78 O71 C72 107.0(4) . .
C9M O8M C4M 114.8(4) . .
C61 O60 C46 113.6(4) . .
C50 O51 C52 117.3(4) . .
O1M C0M O9K 111.6(3) . .
O1M C0M C5M 111.0(3) . .
O9K C0M C5M 108.8(3) . .
O1M C0M H0M 108.5 . .
O9K C0M H0M 108.5 . .
C5M C0M H0M 108.5 . .
C12 C11 C10 123.3(3) . .
C12 C11 H11 118.4 . .
C10 C11 H11 118.4 . .
O27 C25 O26 111.2(3) . .
O27 C25 C31 110.4(3) . .
O26 C25 C31 107.8(3) . .
O27 C25 C24 105.5(3) . .
O26 C25 C24 111.5(3) . .
C31 C25 C24 110.4(3) . .
O26 C18 C17 107.3(3) . .
O26 C18 C19 110.3(3) . .
C17 C18 C19 112.4(3) . .
O26 C18 H18 108.9 . .
C17 C18 H18 108.9 . .
C19 C18 H18 108.9 . .
O41 C42 O43 111.3(3) . .
O41 C42 C47 108.5(3) . .
O43 C42 C47 110.9(3) . .
O41 C42 H42 108.7 . .
O43 C42 H42 108.7 . .
C47 C42 H42 108.7 . .
O0P C6K C5K 107.8(2) . .
O0P C6K C7K 111.1(3) . .
C5K C6K C7K 109.9(3) . .
O0P C6K H6K 109.3 . .
C5K C6K H6K 109.3 . .
C7K C6K H6K 109.3 . .
O97 C95 O96 110.5(2) . .
O97 C95 C94 106.7(3) . .
O96 C95 C94 111.2(3) . .
O97 C95 C1I 111.5(3) . .
O96 C95 C1I 106.6(3) . .
C94 C95 C1I 110.5(3) . .
C16 C15 C14 121.2(3) . .
C16 C15 C62 124.7(3) . .
C14 C15 C62 114.1(3) . .
O7M C3M C4M 108.7(3) . .
O7M C3M C2M 110.9(3) . .
C4M C3M C2M 109.9(3) . .
O7M C3M H3M 109.1 . .
C4M C3M H3M 109.1 . .
C2M C3M H3M 109.1 . .
O43 C44 C48 106.2(3) . .
O43 C44 C45 107.9(3) . .
C48 C44 C45 112.8(3) . .
O43 C44 H44 110.0 . .
C48 C44 H44 110.0 . .
C45 C44 H44 110.0 . .
O1M C2M C6M 106.3(3) . .
O1M C2M C3M 111.2(3) . .
C6M C2M C3M 113.2(3) . .
O1M C2M H2M 108.7 . .
C6M C2M H2M 108.7 . .
C3M C2M H2M 108.7 . .
C20 C19 C18 109.6(3) . .
C20 C19 H19A 109.7 . .
C18 C19 H19A 109.7 . .
C20 C19 H19B 109.7 . .
C18 C19 H19B 109.7 . .
H19A C19 H19B 108.2 . .
O21 C20 C19 104.9(3) . .
O21 C20 C24 110.3(3) . .
C19 C20 C24 110.7(3) . .
O21 C20 H20 110.3 . .
C19 C20 H20 110.3 . .
C24 C20 H20 110.2 . .
C15 C16 C17 128.5(4) . .
C15 C16 H16 115.8 . .
C17 C16 H16 115.8 . .
C3 C10 C11 124.7(3) . .
C3 C10 H10 117.7 . .
C11 C10 H10 117.6 . .
C12 C13 C40 110.7(3) . .
C12 C13 C14 112.1(3) . .
C40 C13 C14 109.6(3) . .
C12 C13 H13 108.1 . .
C40 C13 H13 108.1 . .
C14 C13 H13 108.1 . .
C11 C12 C13 123.8(3) . .
C11 C12 H12 118.1 . .
C13 C12 H12 118.1 . .
C20 C24 C25 109.2(3) . .
C20 C24 H24A 109.8 . .
C25 C24 H24A 109.8 . .
C20 C24 H24B 109.8 . .
C25 C24 H24B 109.8 . .
H24A C24 H24B 108.3 . .
C2K C7K C6K 112.0(3) . .
C2K C7K H7KA 109.2 . .
C6K C7K H7KA 109.2 . .
C2K C7K H7KB 109.2 . .
C6K C7K H7KB 109.2 . .
H7KA C7K H7KB 107.9 . .
O97 C98 C2I 106.2(3) . .
O97 C98 C99 109.2(3) . .
C2I C98 C99 115.3(3) . .
O97 C98 H98 108.6 . .
C2I C98 H98 108.6 . .
C99 C98 H98 108.6 . .
C5I C2I C98 113.1(3) . .
C5I C2I C3I 109.9(3) . .
C98 C2I C3I 112.1(3) . .
C5I C2I H2I 107.1 . .
C98 C2I H2I 107.1 . .
C3I C2I H2I 107.1 . .
C86 C85 C2P 124.3(4) . .
C86 C85 C84 121.6(3) . .
C2P C85 C84 114.1(4) . .
O1 C2 C3 106.2(3) . .
O1 C2 H2A 110.5 . .
C3 C2 H2A 110.5 . .
O1 C2 H2B 110.5 . .
C3 C2 H2B 110.5 . .
H2A C2 H2B 108.7 . .
C85 C86 C87 127.1(3) . .
C85 C86 H86 116.4 . .
C87 C86 H86 116.4 . .
O1K C84 C85 112.6(3) . .
O1K C84 C83 108.6(3) . .
C85 C84 C83 111.3(3) . .
O1K C84 H84 108.1 . .
C85 C84 H84 108.1 . .
C83 C84 H84 108.1 . .
C90 C89 C88 110.9(3) . .
C90 C89 H89A 109.4 . .
C88 C89 H89A 109.4 . .
C90 C89 H89B 109.5 . .
C88 C89 H89B 109.5 . .
H89A C89 H89B 108.0 . .
C18 C17 C16 109.5(3) . .
C18 C17 H17A 109.8 . .
C16 C17 H17A 109.8 . .
C18 C17 H17B 109.8 . .
C16 C17 H17B 109.8 . .
H17A C17 H17B 108.2 . .
C0I C1I C95 113.4(3) . .
C0I C1I H1IA 108.9 . .
C95 C1I H1IA 108.9 . .
C0I C1I H1IB 108.9 . .
C95 C1I H1IB 108.9 . .
H1IA C1I H1IB 107.7 . .
C10 C3 C2 128.0(3) . .
C10 C3 C9 126.0(3) . .
C2 C3 C9 106.0(3) . .
C30 C31 C25 113.3(3) . .
C30 C31 H31A 108.9 . .
C25 C31 H31A 108.9 . .
C30 C31 H31B 108.9 . .
C25 C31 H31B 108.9 . .
H31A C31 H31B 107.7 . .
O3K C2K O1K 112.0(4) . .
O3K C2K C7K 111.3(3) . .
O1K C2K C7K 108.8(3) . .
O3K C2K H2K 108.2 . .
O1K C2K H2K 108.2 . .
C7K C2K H2K 108.2 . .
C90 C94 C95 111.3(3) . .
C90 C94 H94A 109.4 . .
C95 C94 H94A 109.4 . .
C90 C94 H94B 109.4 . .
C95 C94 H94B 109.4 . .
H94A C94 H94B 108.0 . .
O96 C88 C87 106.6(3) . .
O96 C88 C89 110.6(3) . .
C87 C88 C89 111.7(3) . .
O96 C88 H88 109.3 . .
C87 C88 H88 109.3 . .
C89 C88 H88 109.3 . .
O9K C5K C6K 109.8(3) . .
O9K C5K C4K 107.7(3) . .
C6K C5K C4K 109.4(3) . .
O9K C5K H5K 110.0 . .
C6K C5K H5K 110.0 . .
C4K C5K H5K 110.0 . .
C77 O9I H9I 109.5 . .
O41 C14 C15 112.2(3) . .
O41 C14 C13 106.9(3) . .
C15 C14 C13 112.1(3) . .
O41 C14 H14 108.5 . .
C15 C14 H14 108.5 . .
C13 C14 H14 108.5 . .
O37 C9 C3 114.0(3) . .
O37 C9 C8 109.2(3) . .
C3 C9 C8 100.7(3) . .
O37 C9 C4 114.3(4) . .
C3 C9 C4 107.7(3) . .
C8 C9 C4 110.0(3) . .
O91 C90 C94 111.8(3) . .
O91 C90 C89 105.0(3) . .
C94 C90 C89 110.2(3) . .
O91 C90 H90 109.9 . .
C94 C90 H90 109.9 . .
C89 C90 H90 109.9 . .
C46 C47 C42 112.5(3) . .
C46 C47 H47A 109.1 . .
C42 C47 H47A 109.1 . .
C46 C47 H47B 109.1 . .
C42 C47 H47B 109.1 . .
H47A C47 H47B 107.8 . .
O23 C22 O21 125.1(4) . .
O23 C22 C4 121.8(4) . .
O21 C22 C4 112.8(3) . .
C1I C0I C99 110.7(3) . .
C1I C0I H0IA 109.5 . .
C99 C0I H0IA 109.5 . .
C1I C0I H0IB 109.5 . .
C99 C0I H0IB 109.5 . .
H0IA C0I H0IB 108.1 . .
C29 C30 C31 112.5(3) . .
C29 C30 H30A 109.1 . .
C31 C30 H30A 109.1 . .
C29 C30 H30B 109.1 . .
C31 C30 H30B 109.1 . .
H30A C30 H30B 107.8 . .
O49 C45 C46 109.4(3) . .
O49 C45 C44 109.1(3) . .
C46 C45 C44 109.8(3) . .
O49 C45 H45 109.5 . .
C46 C45 H45 109.5 . .
C44 C45 H45 109.5 . .
C30 C29 C36 110.4(4) . .
C30 C29 C28 107.3(3) . .
C36 C29 C28 113.0(4) . .
C30 C29 H29 108.7 . .
C36 C29 H29 108.7 . .
C28 C29 H29 108.7 . .
C13 C40 H40A 109.5 . .
C13 C40 H40B 109.5 . .
H40A C40 H40B 109.5 . .
C13 C40 H40C 109.5 . .
H40A C40 H40C 109.5 . .
H40B C40 H40C 109.5 . .
C6I C99 C98 113.0(3) . .
C6I C99 C0I 110.1(4) . .
C98 C99 C0I 107.2(3) . .
C6I C99 H99 108.8 . .
C98 C99 H99 108.8 . .
C0I C99 H99 108.8 . .
C82 C83 C0K 112.4(4) . .
C82 C83 C84 110.7(3) . .
C0K C83 C84 111.5(4) . .
C82 C83 H83 107.4 . .
C0K C83 H83 107.4 . .
C84 C83 H83 107.3 . .
O60 C46 C45 107.3(3) . .
O60 C46 C47 111.0(3) . .
C45 C46 C47 108.9(3) . .
O60 C46 H46 109.8 . .
C45 C46 H46 109.8 . .
C47 C46 H46 109.9 . .
C80 C73 C72 129.3(4) . .
C80 C73 C79 125.1(4) . .
C72 C73 C79 105.3(4) . .
C59 O58 C54 114.9(7) . .
O1 C8 C9 104.2(3) . .
O1 C8 C7 110.1(3) . .
C9 C8 C7 116.8(4) . .
O1 C8 H8 108.5 . .
C9 C8 H8 108.5 . .
C7 C8 H8 108.5 . .
C4I C3I C2I 114.8(3) . .
C4I C3I H3I1 16.1 . .
C2I C3I H3I1 109.0 . .
C4I C3I H3I2 118.5 . .
C2I C3I H3I2 109.8 . .
H3I1 C3I H3I2 109.8 . .
C4I C3I H3I3 92.9 . .
C2I C3I H3I3 109.3 . .
H3I1 C3I H3I3 109.0 . .
H3I2 C3I H3I3 109.9 . .
C5 C6 C38 121.7(5) . .
C5 C6 C7 122.8(4) . .
C38 C6 C7 115.5(4) . .
C86 C87 C88 112.2(3) . .
C86 C87 H87A 109.2 . .
C88 C87 H87A 109.2 . .
C86 C87 H87B 109.2 . .
C88 C87 H87B 109.2 . .
H87A C87 H87B 107.9 . .
O27 C28 C32 107.6(4) . .
O27 C28 C29 109.4(3) . .
C32 C28 C29 116.8(4) . .
O27 C28 H28 107.6 . .
C32 C28 H28 107.6 . .
C29 C28 H28 107.6 . .
C4M C5M C0M 112.9(3) . .
C4M C5M H5MA 109.0 . .
C0M C5M H5MA 109.0 . .
C4M C5M H5MB 109.0 . .
C0M C5M H5MB 109.0 . .
H5MA C5M H5MB 107.8 . .
O8M C4M C3M 107.8(3) . .
O8M C4M C5M 109.8(3) . .
C3M C4M C5M 110.8(3) . .
O8M C4M H4M 109.5 . .
C3M C4M H4M 109.5 . .
C5M C4M H4M 109.5 . .
C15 C62 H62A 109.5 . .
C15 C62 H62B 109.5 . .
H62A C62 H62B 109.5 . .
C15 C62 H62C 109.5 . .
H62A C62 H62C 109.5 . .
H62B C62 H62C 109.5 . .
C2M C6M H6MA 109.5 . .
C2M C6M H6MB 109.5 . .
H6MA C6M H6MB 109.5 . .
C2M C6M H6MC 109.5 . .
H6MA C6M H6MC 109.5 . .
H6MB C6M H6MC 109.5 . .
C82 C81 C80 123.5(3) . .
C82 C81 H81 118.2 . .
C80 C81 H81 118.2 . .
C22 C4 C5 113.4(3) . .
C22 C4 C9 107.6(3) . .
C5 C4 C9 113.4(3) . .
C22 C4 H4 107.4 . .
C5 C4 H4 107.4 . .
C9 C4 H4 107.4 . .
C6 C5 C4 122.8(4) . .
C6 C5 H5 118.6 . .
C4 C5 H5 118.6 . .
C44 C48 H48A 109.5 . .
C44 C48 H48B 109.5 . .
H48A C48 H48B 109.5 . .
C44 C48 H48C 109.5 . .
H48A C48 H48C 109.5 . .
H48B C48 H48C 109.5 . .
O39 C7 C6 112.0(3) . .
O39 C7 C8 109.8(4) . .
C6 C7 C8 115.3(3) . .
O39 C7 H7 106.4 . .
C6 C7 H7 106.4 . .
C8 C7 H7 106.4 . .
C53 O57 H57 95.2 . .
O51 C50 O49 111.6(4) . .
O51 C50 C55 108.9(5) . .
O49 C50 C55 109.9(4) . .
O51 C50 H50 108.8 . .
O49 C50 H50 108.8 . .
C55 C50 H50 108.8 . .
C73 C80 C81 125.8(3) . .
C73 C80 H80 117.1 . .
C81 C80 H80 117.1 . .
C81 C82 C83 126.1(4) . .
C81 C82 H82 117.0 . .
C83 C82 H82 117.0 . .
O3K C4K C8K 105.6(4) . .
O3K C4K C5K 110.7(4) . .
C8K C4K C5K 112.6(3) . .
O3K C4K H4K 109.3 . .
C8K C4K H4K 109.3 . .
C5K C4K H4K 109.3 . .
C2I C5I H5IA 109.5 . .
C2I C5I H5IB 109.5 . .
H5IA C5I H5IB 109.5 . .
C2I C5I H5IC 109.5 . .
H5IA C5I H5IC 109.5 . .
H5IB C5I H5IC 109.5 . .
C6 C38 H38A 109.5 . .
C6 C38 H38B 109.5 . .
H38A C38 H38B 109.5 . .
C6 C38 H38C 109.5 . .
H38A C38 H38C 109.5 . .
H38B C38 H38C 109.5 . .
C29 C36 H36A 109.5 . .
C29 C36 H36B 109.5 . .
H36A C36 H36B 109.5 . .
C29 C36 H36C 109.5 . .
H36A C36 H36C 109.5 . .
H36B C36 H36C 109.5 . .
C85 C2P H2PA 109.5 . .
C85 C2P H2PB 109.5 . .
H2PA C2P H2PB 109.5 . .
C85 C2P H2PC 109.5 . .
H2PA C2P H2PC 109.5 . .
H2PB C2P H2PC 109.5 . .
O71 C72 C73 105.3(3) . .
O71 C72 H72A 110.7 . .
C73 C72 H72A 110.7 . .
O71 C72 H72B 110.7 . .
C73 C72 H72B 110.7 . .
H72A C72 H72B 108.8 . .
O93 C92 O91 124.9(4) . .
O93 C92 C74 125.5(4) . .
O91 C92 C74 109.5(3) . .
C3I C4I H3I1 23.9 . .
C3I C4I H4IA 109.5 . .
H3I1 C4I H4IA 115.0 . .
C3I C4I H4IB 109.5 . .
H3I1 C4I H4IB 124.1 . .
H4IA C4I H4IB 109.5 . .
C3I C4I H4IC 109.5 . .
H3I1 C4I H4IC 86.0 . .
H4IA C4I H4IC 109.5 . .
H4IB C4I H4IC 109.5 . .
C83 C0K H0KA 109.5 . .
C83 C0K H0KB 109.5 . .
H0KA C0K H0KB 109.5 . .
C83 C0K H0KC 109.5 . .
H0KA C0K H0KC 109.5 . .
H0KB C0K H0KC 109.5 . .
C75 C74 C92 114.2(4) . .
C75 C74 C79 114.7(5) . .
C92 C74 C79 107.1(4) . .
C75 C74 H74 106.8 . .
C92 C74 H74 106.8 . .
C79 C74 H74 106.8 . .
C53 C54 O58 113.8(6) . .
C53 C54 C55 115.4(5) . .
O58 C54 C55 108.1(5) . .
C53 C54 H54 106.3 . .
O58 C54 H54 106.3 . .
C55 C54 H54 106.3 . .
O0P C1P H1PA 109.5 . .
O0P C1P H1PB 109.5 . .
H1PA C1P H1PB 109.5 . .
O0P C1P H1PC 109.5 . .
H1PA C1P H1PC 109.5 . .
H1PB C1P H1PC 109.5 . .
O7I C79 C73 114.4(5) . .
O7I C79 C78 112.0(4) . .
C73 C79 C78 98.6(4) . .
O7I C79 C74 109.4(4) . .
C73 C79 C74 111.1(4) . .
C78 C79 C74 111.0(5) . .
C99 C6I H6IA 109.5 . .
C99 C6I H6IB 109.5 . .
H6IA C6I H6IB 109.5 . .
C99 C6I H6IC 109.5 . .
H6IA C6I H6IC 109.5 . .
H6IB C6I H6IC 109.5 . .
C56 C52 O51 111.8(6) . .
C56 C52 C53 111.4(5) . .
O51 C52 C53 109.4(5) . .
C56 C52 H52 108.0 . .
O51 C52 H52 108.0 . .
C53 C52 H52 108.0 . .
C28 C32 C33 111.9(5) . .
C28 C32 C35 109.9(6) . .
C33 C32 C35 114.2(6) . .
C28 C32 H32 106.8 . .
C33 C32 H32 106.8 . .
C35 C32 H32 106.8 . .
C75 C76 C77 120.8(7) . .
C75 C76 C8I 122.5(10) . .
C77 C76 C8I 116.5(8) . .
O9I C77 C76 116.1(8) . .
O9I C77 C78 109.2(7) . .
C76 C77 C78 115.7(6) . .
O9I C77 H77 104.8 . .
C76 C77 H77 104.8 . .
C78 C77 H77 104.8 . .
O71 C78 C77 109.0(6) . .
O71 C78 C79 102.1(4) . .
C77 C78 C79 115.2(6) . .
O71 C78 H78 110.1 . .
C77 C78 H78 110.1 . .
C79 C78 H78 110.1 . .
O58 C59 H59A 110.4 . .
O58 C59 H59B 110.1 . .
H59A C59 H59B 108.7 . .
O58 C59 H59C 110.1 . .
H59A C59 H59C 108.7 . .
H59B C59 H59C 108.7 . .
C50 C55 C54 110.8(5) . .
C50 C55 H55A 109.5 . .
C54 C55 H55A 109.5 . .
C50 C55 H55B 109.5 . .
C54 C55 H55B 109.5 . .
H55A C55 H55B 108.1 . .
C4K C8K H8KA 109.4 . .
C4K C8K H8KB 109.5 . .
H8KA C8K H8KB 109.5 . .
C4K C8K H8KC 109.5 . .
H8KA C8K H8KC 109.5 . .
H8KB C8K H8KC 109.5 . .
C54 C53 O57 114.8(5) . .
C54 C53 C52 110.9(5) . .
O57 C53 C52 110.3(5) . .
C54 C53 H53 106.8 . .
O57 C53 H53 106.8 . .
C52 C53 H53 106.8 . .
O8M C9M H9MA 109.5 . .
O8M C9M H9MB 109.5 . .
H9MA C9M H9MB 109.5 . .
O8M C9M H9MC 109.5 . .
H9MA C9M H9MC 109.5 . .
H9MB C9M H9MC 109.5 . .
C52 C56 H56A 109.5 . .
C52 C56 H56B 109.5 . .
H56A C56 H56B 109.5 . .
C52 C56 H56C 109.5 . .
H56A C56 H56C 109.5 . .
H56B C56 H56C 109.5 . .
O60 C61 H61A 109.5 . .
O60 C61 H61B 109.4 . .
H61A C61 H61B 109.5 . .
O60 C61 H61C 109.5 . .
H61A C61 H61C 109.5 . .
H61B C61 H61C 109.5 . .
C32 C35 H35A 109.5 . .
C32 C35 H35B 109.5 . .
H35A C35 H35B 109.5 . .
C32 C35 H35C 109.5 . .
H35A C35 H35C 109.5 . .
H35B C35 H35C 109.5 . .
C76 C75 C74 125.0(8) . .
C76 C75 H75A 106.1 . .
C74 C75 H75A 106.1 . .
C76 C75 H75B 106.1 . .
C74 C75 H75B 106.1 . .
H75A C75 H75B 106.3 . .
C34 C33 C32 114.3(6) . .
C34 C33 H33A 104.4 . .
C32 C33 H33A 110.9 . .
C34 C33 H33B 5.1 . .
C32 C33 H33B 109.2 . .
H33A C33 H33B 107.6 . .
C34 C33 H33C 106.0 . .
C32 C33 H33C 110.9 . .
H33A C33 H33C 110.2 . .
H33B C33 H33C 108.0 . .
C76 C8I H8IA 109.4 . .
C76 C8I H8IB 109.5 . .
H8IA C8I H8IB 109.5 . .
C76 C8I H8IC 109.5 . .
H8IA C8I H8IC 109.5 . .
H8IB C8I H8IC 109.5 . .
C33 C34 H33B 8.8 . .
C33 C34 H34A 109.5 . .
H33B C34 H34A 103.1 . .
C33 C34 H34B 109.5 . .
H33B C34 H34B 107.0 . .
H34A C34 H34B 109.5 . .
C33 C34 H34C 109.5 . .
H33B C34 H34C 117.9 . .
H34A C34 H34C 109.5 . .
H34B C34 H34C 109.5 . .

loop_
_geom_bond_atom_site_label_1
_geom_bond_atom_site_label_2
_geom_bond_distance
_geom_bond_site_symmetry_2
O41 C42 1.407(4) .
O41 C14 1.428(5) .
O21 C22 1.309(5) .
O21 C20 1.455(4) .
O26 C25 1.418(4) .
O26 C18 1.439(3) .
O96 C95 1.424(4) .
O96 C88 1.429(4) .
O97 C95 1.413(4) .
O97 C98 1.444(4) .
O43 C42 1.427(4) .
O43 C44 1.454(4) .
O1K C2K 1.414(5) .
O1K C84 1.436(4) .
O1M C0M 1.411(4) .
O1M C2M 1.430(4) .
O0P C6K 1.419(4) .
O0P C1P 1.422(4) .
O9K C0M 1.422(4) .
O9K C5K 1.427(5) .
O27 C25 1.415(5) .
O27 C28 1.447(5) .
O49 C50 1.419(5) .
O49 C45 1.432(5) .
O91 C92 1.340(5) .
O91 C90 1.448(4) .
O1 C8 1.428(5) .
O1 C2 1.446(4) .
O7M C3M 1.425(5) .
O7M H7M 0.8200 .
O3K C2K 1.415(4) .
O3K C4K 1.439(6) .
O37 C9 1.407(4) .
O37 H37 0.8200 .
O39 C7 1.418(5) .
O39 H39 0.8200 .
O71 C78 1.447(6) .
O71 C72 1.460(6) .
O8M C9M 1.407(6) .
O8M C4M 1.454(5) .
O60 C61 1.409(7) .
O60 C46 1.427(5) .
O51 C50 1.419(7) .
O51 C52 1.448(5) .
C0M C5M 1.519(6) .
C0M H0M 0.9800 .
O7I C79 1.403(5) .
C11 C12 1.346(5) .
C11 C10 1.453(4) .
C11 H11 0.9300 .
C25 C31 1.530(4) .
C25 C24 1.530(5) .
C18 C17 1.514(5) .
C18 C19 1.525(5) .
C18 H18 0.9800 .
C42 C47 1.530(6) .
C42 H42 0.9800 .
C6K C5K 1.518(4) .
C6K C7K 1.528(6) .
C6K H6K 0.9800 .
O93 C92 1.201(6) .
C95 C94 1.522(5) .
C95 C1I 1.525(5) .
C15 C16 1.325(5) .
C15 C14 1.517(4) .
C15 C62 1.518(6) .
C3M C4M 1.506(5) .
C3M C2M 1.518(5) .
C3M H3M 0.9800 .
O23 C22 1.208(6) .
C44 C48 1.511(5) .
C44 C45 1.520(5) .
C44 H44 0.9800 .
C2M C6M 1.512(5) .
C2M H2M 0.9800 .
C19 C20 1.513(4) .
C19 H19A 0.9700 .
C19 H19B 0.9700 .
C20 C24 1.522(4) .
C20 H20 0.9800 .
C16 C17 1.518(4) .
C16 H16 0.9300 .
C10 C3 1.346(5) .
C10 H10 0.9300 .
C13 C12 1.509(4) .
C13 C40 1.526(4) .
C13 C14 1.546(4) .
C13 H13 0.9800 .
C12 H12 0.9300 .
C24 H24A 0.9700 .
C24 H24B 0.9700 .
C7K C2K 1.515(5) .
C7K H7KA 0.9700 .
C7K H7KB 0.9700 .
C98 C2I 1.527(5) .
C98 C99 1.529(5) .
C98 H98 0.9800 .
C2I C5I 1.522(6) .
C2I C3I 1.544(5) .
C2I H2I 0.9800 .
C85 C86 1.337(6) .
C85 C2P 1.494(5) .
C85 C84 1.509(6) .
C2 C3 1.498(5) .
C2 H2A 0.9700 .
C2 H2B 0.9700 .
C86 C87 1.516(5) .
C86 H86 0.9300 .
C84 C83 1.547(7) .
C84 H84 0.9800 .
C89 C90 1.519(5) .
C89 C88 1.523(5) .
C89 H89A 0.9700 .
C89 H89B 0.9700 .
C17 H17A 0.9700 .
C17 H17B 0.9700 .
C1I C0I 1.514(7) .
C1I H1IA 0.9700 .
C1I H1IB 0.9700 .
C3 C9 1.521(5) .
C31 C30 1.519(6) .
C31 H31A 0.9700 .
C31 H31B 0.9700 .
C2K H2K 0.9800 .
C94 C90 1.514(6) .
C94 H94A 0.9700 .
C94 H94B 0.9700 .
C88 C87 1.515(5) .
C88 H88 0.9800 .
C5K C4K 1.535(5) .
C5K H5K 0.9800 .
O9I C77 1.438(7) .
O9I H9I 0.8200 .
C14 H14 0.9800 .
C9 C8 1.534(5) .
C9 C4 1.571(6) .
C90 H90 0.9800 .
C47 C46 1.520(6) .
C47 H47A 0.9700 .
C47 H47B 0.9700 .
C22 C4 1.494(5) .
C0I C99 1.537(6) .
C0I H0IA 0.9700 .
C0I H0IB 0.9700 .
C30 C29 1.518(6) .
C30 H30A 0.9700 .
C30 H30B 0.9700 .
C45 C46 1.506(5) .
C45 H45 0.9800 .
C29 C36 1.520(6) .
C29 C28 1.525(5) .
C29 H29 0.9800 .
C40 H40A 0.9600 .
C40 H40B 0.9600 .
C40 H40C 0.9600 .
C99 C6I 1.528(6) .
C99 H99 0.9800 .
C83 C82 1.485(6) .
C83 C0K 1.539(6) .
C83 H83 0.9800 .
C46 H46 0.9800 .
C73 C80 1.319(7) .
C73 C72 1.510(5) .
C73 C79 1.533(7) .
O58 C59 1.350(11) .
O58 C54 1.430(7) .
C8 C7 1.537(5) .
C8 H8 0.9800 .
C3I C4I 1.529(6) .
C3I H3I1 0.9635 .
C3I H3I2 0.9526 .
C3I H3I3 0.9623 .
C6 C5 1.330(6) .
C6 C38 1.508(5) .
C6 C7 1.520(7) .
C87 H87A 0.9700 .
C87 H87B 0.9700 .
C28 C32 1.520(7) .
C28 H28 0.9800 .
C5M C4M 1.513(6) .
C5M H5MA 0.9700 .
C5M H5MB 0.9700 .
C4M H4M 0.9800 .
C62 H62A 0.9600 .
C62 H62B 0.9600 .
C62 H62C 0.9600 .
C6M H6MA 0.9600 .
C6M H6MB 0.9600 .
C6M H6MC 0.9600 .
C81 C82 1.334(7) .
C81 C80 1.456(6) .
C81 H81 0.9300 .
C4 C5 1.504(5) .
C4 H4 0.9800 .
C5 H5 0.9300 .
C48 H48A 0.9600 .
C48 H48B 0.9600 .
C48 H48C 0.9600 .
C7 H7 0.9800 .
O57 C53 1.413(7) .
O57 H57 0.9561 .
C50 C55 1.530(7) .
C50 H50 0.9800 .
C80 H80 0.9300 .
C82 H82 0.9300 .
C4K C8K 1.530(6) .
C4K H4K 0.9800 .
C5I H5IA 0.9600 .
C5I H5IB 0.9600 .
C5I H5IC 0.9600 .
C38 H38A 0.9600 .
C38 H38B 0.9600 .
C38 H38C 0.9600 .
C36 H36A 0.9600 .
C36 H36B 0.9600 .
C36 H36C 0.9600 .
C2P H2PA 0.9600 .
C2P H2PB 0.9600 .
C2P H2PC 0.9600 .
C72 H72A 0.9700 .
C72 H72B 0.9700 .
C92 C74 1.518(6) .
C4I H3I1 0.6606 .
C4I H4IA 0.9600 .
C4I H4IB 0.9600 .
C4I H4IC 0.9600 .
C0K H0KA 0.9600 .
C0K H0KB 0.9600 .
C0K H0KC 0.9600 .
C74 C75 1.506(7) .
C74 C79 1.548(9) .
C74 H74 0.9800 .
C54 C53 1.374(11) .
C54 C55 1.607(9) .
C54 H54 0.9800 .
C1P H1PA 0.9600 .
C1P H1PB 0.9600 .
C1P H1PC 0.9600 .
C79 C78 1.536(6) .
C6I H6IA 0.9600 .
C6I H6IB 0.9600 .
C6I H6IC 0.9600 .
C52 C56 1.405(14) .
C52 C53 1.494(9) .
C52 H52 0.9800 .
C32 C33 1.566(9) .
C32 C35 1.570(12) .
C32 H32 0.9800 .
C76 C75 1.330(10) .
C76 C77 1.481(15) .
C76 C8I 1.492(10) .
C77 C78 1.519(11) .
C77 H77 0.9800 .
C78 H78 0.9800 .
C59 H59A 0.9667 .
C59 H59B 0.9665 .
C59 H59C 0.9665 .
C55 H55A 0.9700 .
C55 H55B 0.9700 .
C8K H8KA 0.9600 .
C8K H8KB 0.9600 .
C8K H8KC 0.9600 .
C53 H53 0.9800 .
C9M H9MA 0.9600 .
C9M H9MB 0.9600 .
C9M H9MC 0.9600 .
C56 H56A 0.9600 .
C56 H56B 0.9600 .
C56 H56C 0.9600 .
C61 H61A 0.9600 .
C61 H61B 0.9600 .
C61 H61C 0.9600 .
C35 H35A 0.9600 .
C35 H35B 0.9600 .
C35 H35C 0.9600 .
C75 H75A 0.9700 .
C75 H75B 0.9700 .
C33 C34 1.545(14) .
C33 H33A 0.9584 .
C33 H33B 0.9842 .
C33 H33C 0.9535 .
C8I H8IA 0.9600 .
C8I H8IB 0.9600 .
C8I H8IC 0.9600 .
C34 H33B 0.5713 .
C34 H34A 0.9600 .
C34 H34B 0.9600 .
C34 H34C 0.9600 .

loop_
_geom_torsion_atom_site_label_1
_geom_torsion_atom_site_label_2
_geom_torsion_atom_site_label_3
_geom_torsion_atom_site_label_4
_geom_torsion
_geom_torsion_site_symmetry_1
_geom_torsion_site_symmetry_2
_geom_torsion_site_symmetry_3
_geom_torsion_site_symmetry_4
C2M O1M C0M O9K -66.2(4) . . . .
C2M O1M C0M C5M 55.4(4) . . . .
C5K O9K C0M O1M -86.2(4) . . . .
C5K O9K C0M C5M 151.0(3) . . . .
C28 O27 C25 O26 63.4(3) . . . .
C28 O27 C25 C31 -56.3(4) . . . .
C28 O27 C25 C24 -175.6(3) . . . .
C18 O26 C25 O27 57.4(4) . . . .
C18 O26 C25 C31 178.5(3) . . . .
C18 O26 C25 C24 -60.1(4) . . . .
C25 O26 C18 C17 -176.8(3) . . . .
C25 O26 C18 C19 60.4(4) . . . .
C14 O41 C42 O43 -81.8(3) . . . .
C14 O41 C42 C47 155.9(3) . . . .
C44 O43 C42 O41 -66.8(4) . . . .
C44 O43 C42 C47 54.0(4) . . . .
C1P O0P C6K C5K -150.5(4) . . . .
C1P O0P C6K C7K 89.0(4) . . . .
C98 O97 C95 O96 64.6(4) . . . .
C98 O97 C95 C94 -174.5(3) . . . .
C98 O97 C95 C1I -53.7(4) . . . .
C88 O96 C95 O97 60.9(4) . . . .
C88 O96 C95 C94 -57.3(4) . . . .
C88 O96 C95 C1I -177.8(3) . . . .
C42 O43 C44 C48 178.9(3) . . . .
C42 O43 C44 C45 -60.0(4) . . . .
C0M O1M C2M C6M 177.1(3) . . . .
C0M O1M C2M C3M -59.2(4) . . . .
O7M C3M C2M O1M 176.3(3) . . . .
C4M C3M C2M O1M 56.0(4) . . . .
O7M C3M C2M C6M -64.1(4) . . . .
C4M C3M C2M C6M 175.6(3) . . . .
O26 C18 C19 C20 -57.0(4) . . . .
C17 C18 C19 C20 -176.7(3) . . . .
C22 O21 C20 C19 146.6(3) . . . .
C22 O21 C20 C24 -94.1(4) . . . .
C18 C19 C20 O21 173.9(3) . . . .
C18 C19 C20 C24 54.8(4) . . . .
C14 C15 C16 C17 -177.2(3) . . . .
C62 C15 C16 C17 0.8(5) . . . .
C12 C11 C10 C3 -175.9(3) . . . .
C10 C11 C12 C13 178.7(3) . . . .
C40 C13 C12 C11 -102.8(4) . . . .
C14 C13 C12 C11 134.4(3) . . . .
O21 C20 C24 C25 -169.4(3) . . . .
C19 C20 C24 C25 -53.6(4) . . . .
O27 C25 C24 C20 -65.1(4) . . . .
O26 C25 C24 C20 55.7(4) . . . .
C31 C25 C24 C20 175.6(3) . . . .
O0P C6K C7K C2K 171.5(3) . . . .
C5K C6K C7K C2K 52.3(4) . . . .
C95 O97 C98 C2I -172.3(3) . . . .
C95 O97 C98 C99 62.8(4) . . . .
O97 C98 C2I C5I -59.5(4) . . . .
C99 C98 C2I C5I 61.6(4) . . . .
O97 C98 C2I C3I 65.5(4) . . . .
C99 C98 C2I C3I -173.3(3) . . . .
C8 O1 C2 C3 -13.7(4) . . . .
C2P C85 C86 C87 -0.3(7) . . . .
C84 C85 C86 C87 -177.6(4) . . . .
C2K O1K C84 C85 -86.2(4) . . . .
C2K O1K C84 C83 150.1(3) . . . .
C86 C85 C84 O1K -5.2(6) . . . .
C2P C85 C84 O1K 177.3(4) . . . .
C86 C85 C84 C83 117.0(4) . . . .
C2P C85 C84 C83 -60.5(5) . . . .
O26 C18 C17 C16 171.2(3) . . . .
C19 C18 C17 C16 -67.3(4) . . . .
C15 C16 C17 C18 122.1(4) . . . .
O97 C95 C1I C0I 46.6(4) . . . .
O96 C95 C1I C0I -74.0(4) . . . .
C94 C95 C1I C0I 165.1(3) . . . .
C11 C10 C3 C2 3.3(6) . . . .
C11 C10 C3 C9 -179.3(3) . . . .
O1 C2 C3 C10 166.9(4) . . . .
O1 C2 C3 C9 -10.8(4) . . . .
O27 C25 C31 C30 46.7(4) . . . .
O26 C25 C31 C30 -75.0(4) . . . .
C24 C25 C31 C30 163.0(3) . . . .
C4K O3K C2K O1K -65.1(4) . . . .
C4K O3K C2K C7K 56.9(5) . . . .
C84 O1K C2K O3K -77.8(4) . . . .
C84 O1K C2K C7K 158.7(3) . . . .
C6K C7K C2K O3K -52.8(5) . . . .
C6K C7K C2K O1K 71.1(4) . . . .
O97 C95 C94 C90 -67.0(3) . . . .
O96 C95 C94 C90 53.6(4) . . . .
C1I C95 C94 C90 171.7(3) . . . .
C95 O96 C88 C87 179.6(3) . . . .
C95 O96 C88 C89 58.0(4) . . . .
C90 C89 C88 O96 -54.9(4) . . . .
C90 C89 C88 C87 -173.4(3) . . . .
C0M O9K C5K C6K -95.3(3) . . . .
C0M O9K C5K C4K 145.6(3) . . . .
O0P C6K C5K O9K 67.0(4) . . . .
C7K C6K C5K O9K -171.8(3) . . . .
O0P C6K C5K C4K -175.1(4) . . . .
C7K C6K C5K C4K -53.8(4) . . . .
C42 O41 C14 C15 -75.8(3) . . . .
C42 O41 C14 C13 160.9(2) . . . .
C16 C15 C14 O41 -12.7(4) . . . .
C62 C15 C14 O41 169.1(3) . . . .
C16 C15 C14 C13 107.7(4) . . . .
C62 C15 C14 C13 -70.5(4) . . . .
C12 C13 C14 O41 67.5(3) . . . .
C40 C13 C14 O41 -55.9(3) . . . .
C12 C13 C14 C15 -55.9(4) . . . .
C40 C13 C14 C15 -179.3(3) . . . .
C10 C3 C9 O37 -32.1(6) . . . .
C2 C3 C9 O37 145.7(4) . . . .
C10 C3 C9 C8 -148.9(4) . . . .
C2 C3 C9 C8 28.9(4) . . . .
C10 C3 C9 C4 95.9(4) . . . .
C2 C3 C9 C4 -86.3(3) . . . .
C92 O91 C90 C94 -76.6(5) . . . .
C92 O91 C90 C89 163.9(4) . . . .
C95 C94 C90 O91 -168.5(3) . . . .
C95 C94 C90 C89 -52.2(4) . . . .
C88 C89 C90 O91 173.4(3) . . . .
C88 C89 C90 C94 52.9(4) . . . .
O41 C42 C47 C46 73.1(4) . . . .
O43 C42 C47 C46 -49.4(4) . . . .
C20 O21 C22 O23 6.6(8) . . . .
C20 O21 C22 C4 -167.6(3) . . . .
C95 C1I C0I C99 -49.6(4) . . . .
C25 C31 C30 C29 -47.7(4) . . . .
C50 O49 C45 C46 -103.0(4) . . . .
C50 O49 C45 C44 136.8(4) . . . .
O43 C44 C45 O49 -178.8(3) . . . .
C48 C44 C45 O49 -61.9(4) . . . .
O43 C44 C45 C46 61.3(4) . . . .
C48 C44 C45 C46 178.2(4) . . . .
C31 C30 C29 C36 177.1(3) . . . .
C31 C30 C29 C28 53.5(4) . . . .
O97 C98 C99 C6I 177.1(4) . . . .
C2I C98 C99 C6I 57.6(5) . . . .
O97 C98 C99 C0I -61.4(4) . . . .
C2I C98 C99 C0I 179.1(3) . . . .
C1I C0I C99 C6I 179.4(3) . . . .
C1I C0I C99 C98 56.1(4) . . . .
O1K C84 C83 C82 67.0(4) . . . .
C85 C84 C83 C82 -57.5(4) . . . .
O1K C84 C83 C0K -58.9(4) . . . .
C85 C84 C83 C0K 176.6(3) . . . .
C61 O60 C46 C45 -161.6(6) . . . .
C61 O60 C46 C47 79.5(7) . . . .
O49 C45 C46 O60 61.2(4) . . . .
C44 C45 C46 O60 -179.1(3) . . . .
O49 C45 C46 C47 -178.6(3) . . . .
C44 C45 C46 C47 -58.9(4) . . . .
C42 C47 C46 O60 170.7(3) . . . .
C42 C47 C46 C45 52.7(4) . . . .
C2 O1 C8 C9 32.5(4) . . . .
C2 O1 C8 C7 158.6(3) . . . .
O37 C9 C8 O1 -157.5(3) . . . .
C3 C9 C8 O1 -37.2(4) . . . .
C4 C9 C8 O1 76.3(4) . . . .
O37 C9 C8 C7 80.8(4) . . . .
C3 C9 C8 C7 -158.8(3) . . . .
C4 C9 C8 C7 -45.4(4) . . . .
C5I C2I C3I C4I -163.2(4) . . . .
C98 C2I C3I C4I 70.0(4) . . . .
C85 C86 C87 C88 115.6(5) . . . .
O96 C88 C87 C86 179.1(3) . . . .
C89 C88 C87 C86 -60.0(4) . . . .
C25 O27 C28 C32 -167.1(4) . . . .
C25 O27 C28 C29 65.1(4) . . . .
C30 C29 C28 O27 -60.6(4) . . . .
C36 C29 C28 O27 177.5(4) . . . .
C30 C29 C28 C32 177.0(5) . . . .
C36 C29 C28 C32 55.1(6) . . . .
O1M C0M C5M C4M -50.4(4) . . . .
O9K C0M C5M C4M 72.7(4) . . . .
C9M O8M C4M C3M -171.7(4) . . . .
C9M O8M C4M C5M 67.5(5) . . . .
O7M C3M C4M O8M 66.4(4) . . . .
C2M C3M C4M O8M -172.1(3) . . . .
O7M C3M C4M C5M -173.5(3) . . . .
C2M C3M C4M C5M -51.9(4) . . . .
C0M C5M C4M O8M 168.9(3) . . . .
C0M C5M C4M C3M 50.0(4) . . . .
O23 C22 C4 C5 53.0(7) . . . .
O21 C22 C4 C5 -132.6(4) . . . .
O23 C22 C4 C9 -73.3(7) . . . .
O21 C22 C4 C9 101.2(4) . . . .
O37 C9 C4 C22 49.2(4) . . . .
C3 C9 C4 C22 -78.6(4) . . . .
C8 C9 C4 C22 172.5(3) . . . .
O37 C9 C4 C5 -77.0(4) . . . .
C3 C9 C4 C5 155.2(3) . . . .
C8 C9 C4 C5 46.3(4) . . . .
C38 C6 C5 C4 -171.5(4) . . . .
C7 C6 C5 C4 11.3(7) . . . .
C22 C4 C5 C6 -154.3(4) . . . .
C9 C4 C5 C6 -31.3(6) . . . .
C5 C6 C7 O39 -134.4(4) . . . .
C38 C6 C7 O39 48.2(5) . . . .
C5 C6 C7 C8 -8.0(6) . . . .
C38 C6 C7 C8 174.6(4) . . . .
O1 C8 C7 O39 35.7(5) . . . .
C9 C8 C7 O39 154.2(3) . . . .
O1 C8 C7 C6 -91.9(4) . . . .
C9 C8 C7 C6 26.7(5) . . . .
C52 O51 C50 O49 -66.1(5) . . . .
C52 O51 C50 C55 55.4(5) . . . .
C45 O49 C50 O51 -92.9(4) . . . .
C45 O49 C50 C55 146.2(4) . . . .
C72 C73 C80 C81 9.1(8) . . . .
C79 C73 C80 C81 -177.2(5) . . . .
C82 C81 C80 C73 -174.3(5) . . . .
C80 C81 C82 C83 -176.6(4) . . . .
C0K C83 C82 C81 -100.5(5) . . . .
C84 C83 C82 C81 134.1(5) . . . .
C2K O3K C4K C8K 178.2(4) . . . .
C2K O3K C4K C5K -59.7(5) . . . .
O9K C5K C4K O3K 176.5(3) . . . .
C6K C5K C4K O3K 57.2(5) . . . .
O9K C5K C4K C8K -65.6(6) . . . .
C6K C5K C4K C8K 175.1(5) . . . .
C78 O71 C72 C73 -18.2(6) . . . .
C80 C73 C72 O71 162.9(5) . . . .
C79 C73 C72 O71 -11.7(6) . . . .
C90 O91 C92 O93 12.1(9) . . . .
C90 O91 C92 C74 -170.3(4) . . . .
O93 C92 C74 C75 24.9(10) . . . .
O91 C92 C74 C75 -152.7(6) . . . .
O93 C92 C74 C79 -103.2(8) . . . .
O91 C92 C74 C79 79.2(5) . . . .
C59 O58 C54 C53 -174.9(9) . . . .
C59 O58 C54 C55 55.4(10) . . . .
C80 C73 C79 O7I -21.4(7) . . . .
C72 C73 C79 O7I 153.6(5) . . . .
C80 C73 C79 C78 -140.3(6) . . . .
C72 C73 C79 C78 34.6(6) . . . .
C80 C73 C79 C74 103.1(5) . . . .
C72 C73 C79 C74 -82.0(5) . . . .
C75 C74 C79 O7I -88.2(5) . . . .
C92 C74 C79 O7I 39.7(5) . . . .
C75 C74 C79 C73 144.6(4) . . . .
C92 C74 C79 C73 -87.5(4) . . . .
C75 C74 C79 C78 36.0(5) . . . .
C92 C74 C79 C78 163.8(3) . . . .
C50 O51 C52 C56 174.5(5) . . . .
C50 O51 C52 C53 -61.6(6) . . . .
O27 C28 C32 C33 83.2(6) . . . .
C29 C28 C32 C33 -153.4(5) . . . .
O27 C28 C32 C35 -44.8(5) . . . .
C29 C28 C32 C35 78.6(5) . . . .
C75 C76 C77 O9I -149.6(6) . . . .
C8I C76 C77 O9I 34.7(8) . . . .
C75 C76 C77 C78 -19.7(9) . . . .
C8I C76 C77 C78 164.7(6) . . . .
C72 O71 C78 C77 163.1(6) . . . .
C72 O71 C78 C79 40.8(7) . . . .
O9I C77 C78 O71 58.3(8) . . . .
C76 C77 C78 O71 -74.9(6) . . . .
O9I C77 C78 C79 172.3(6) . . . .
C76 C77 C78 C79 39.1(8) . . . .
O7I C79 C78 O71 -166.3(6) . . . .
C73 C79 C78 O71 -45.5(6) . . . .
C74 C79 C78 O71 71.1(6) . . . .
O7I C79 C78 C77 75.7(8) . . . .
C73 C79 C78 C77 -163.5(6) . . . .
C74 C79 C78 C77 -46.9(6) . . . .
O51 C50 C55 C54 -43.4(6) . . . .
O49 C50 C55 C54 79.2(6) . . . .
C53 C54 C55 C50 46.0(7) . . . .
O58 C54 C55 C50 174.7(5) . . . .
O58 C54 C53 O57 56.6(6) . . . .
C55 C54 C53 O57 -177.5(4) . . . .
O58 C54 C53 C52 -177.5(4) . . . .
C55 C54 C53 C52 -51.6(6) . . . .
C56 C52 C53 C54 -179.0(5) . . . .
O51 C52 C53 C54 56.8(7) . . . .
C56 C52 C53 O57 -50.6(7) . . . .
O51 C52 C53 O57 -174.8(5) . . . .
C77 C76 C75 C74 10.1(11) . . . .
C8I C76 C75 C74 -174.5(7) . . . .
C92 C74 C75 C76 -143.2(7) . . . .
C79 C74 C75 C76 -19.0(9) . . . .
C28 C32 C33 C34 61.1(7) . . . .
C35 C32 C33 C34 -173.3(6) . . . .
